data_4315192
loop_
_publ_author_name
'Xiao-Yan Chen'
'Xiaoping Yang'
'Bradley J. Holliday'

_publ_section_title
;
 Metal-Controlled Assembly of Near-Infrared-Emitting Pentanuclear
 Lanthanide \b-Diketone Clusters
;
_journal_name_full 'Inorganic Chemistry'
_journal_page_first 2583
_journal_page_last 2585
_journal_paper_doi 10.1021/ic902513z
_journal_volume 49
_journal_year 2010
_chemical_formula_moiety '10 C15 H11 O2 1-, 5 O H 1-, 5 Gd 3+, 5 C2 H3 N'
_chemical_formula_sum 'C160 H130 Gd5 N5 O25'
_chemical_formula_weight 3308.94
_chemical_name_systematic
; 
 ? 
;
_space_group_IT_number 2
_symmetry_cell_setting triclinic
_symmetry_space_group_name_Hall '-P 1'
_symmetry_space_group_name_H-M 'P -1'
_atom_sites_solution_hydrogens geom
_atom_sites_solution_primary direct
_atom_sites_solution_secondary difmap
_audit_creation_method SHELXL-97
_cell_angle_alpha 79.124(2)
_cell_angle_beta 88.817(3)
_cell_angle_gamma 89.353(3)
_cell_formula_units_Z 4
_cell_length_a 17.3255(4)
_cell_length_b 22.8866(4)
_cell_length_c 36.0945(6)
_cell_measurement_reflns_used 20191
_cell_measurement_temperature 153(2)
_cell_measurement_theta_max 25
_cell_measurement_theta_min 1
_cell_volume 14051.8(5)
_computing_cell_refinement 'Collect software, Nonius B.V. 1998'
_computing_data_collection 'Collect software, Nonius B.V. 1998'
_computing_data_reduction
;
DENZO and Scalepack (Otwinoski and Minor, 1997)
;
_computing_molecular_graphics 'XP SHELXTL/PC, Siemens Analytical'
_computing_structure_refinement 'XL SHELXTL/PC, Siemens Analytical'
_computing_structure_solution
;

SIR97 - Altomare A., Burla M.C., Camalli M., Cascarano G.L., Giacovazzo C., 
Guagliardi A., Moliterni A.G.G., Polidori G.,Spagna R.
;
_diffrn_ambient_temperature 153(2)
_diffrn_measured_fraction_theta_full 0.955
_diffrn_measured_fraction_theta_max 0.955
_diffrn_measurement_device_type 'Nonius Kappa CCD'
_diffrn_measurement_method \w-scans
_diffrn_radiation_monochromator graphite
_diffrn_radiation_source 'fine-focus sealed tube'
_diffrn_radiation_type MoK\a
_diffrn_radiation_wavelength 0.71073
_diffrn_reflns_av_R_equivalents 0.0505
_diffrn_reflns_av_sigmaI/netI 0.1440
_diffrn_reflns_limit_h_max 20
_diffrn_reflns_limit_h_min -15
_diffrn_reflns_limit_k_max 27
_diffrn_reflns_limit_k_min -25
_diffrn_reflns_limit_l_max 42
_diffrn_reflns_limit_l_min -42
_diffrn_reflns_number 61808
_diffrn_reflns_theta_full 24.95
_diffrn_reflns_theta_max 24.95
_diffrn_reflns_theta_min 2.91
_exptl_absorpt_coefficient_mu 2.401
_exptl_absorpt_correction_T_max 0.58
_exptl_absorpt_correction_T_min 0.41
_exptl_absorpt_correction_type multi-scan
_exptl_absorpt_process_details 'DENZO and Scalepack (Otwinoski and Minor, 1997)'
_exptl_crystal_colour yellow
_exptl_crystal_density_diffrn 1.564
_exptl_crystal_density_method 'not measured'
_exptl_crystal_description prisms
_exptl_crystal_F_000 6580
_exptl_crystal_size_max 0.24
_exptl_crystal_size_mid 0.14
_exptl_crystal_size_min 0.12
_refine_diff_density_max 1.677
_refine_diff_density_min -1.411
_refine_diff_density_rms 0.163
_refine_ls_extinction_method none
_refine_ls_goodness_of_fit_ref 1.406
_refine_ls_hydrogen_treatment constr
_refine_ls_matrix_type fullcycle
_refine_ls_number_parameters 3373
_refine_ls_number_reflns 46982
_refine_ls_number_restraints 4425
_refine_ls_restrained_S_all 1.400
_refine_ls_R_factor_all 0.1671
_refine_ls_R_factor_gt 0.0871
_refine_ls_shift/su_max 0.013
_refine_ls_shift/su_mean 0.000
_refine_ls_structure_factor_coef Fsqd
_refine_ls_weighting_details 'calc w=1/[\s^2^(Fo^2^)+(0.0200P)^2^] where P=(Fo^2^+2Fc^2^)/3'
_refine_ls_weighting_scheme calc
_refine_ls_wR_factor_gt 0.1131
_refine_ls_wR_factor_ref 0.1264
_reflns_number_gt 27182
_reflns_number_total 46982
_reflns_threshold_expression >2sigma(I)
_cod_data_source_file ic902513z_si_002_2.cif
_cod_data_source_block cluster-2
_cod_depositor_comments
;
The following automatic conversions were performed:

'_symmetry_cell_setting' value 'Triclinic' changed to 'triclinic'
according to the built-in table from CIF Core dictionary named
'cif_core.dic' version 2.4.1 from 2010-06-29.

Automatic conversion script
Id: cif_fix_values 1646 2011-03-28 12:23:43Z adriana 
;
_cod_database_code 4315192

loop_
_symmetry_equiv_pos_as_xyz
'x, y, z'
'-x, -y, -z'

loop_
_atom_site_label
_atom_site_type_symbol
_atom_site_fract_x
_atom_site_fract_y
_atom_site_fract_z
_atom_site_U_iso_or_equiv
_atom_site_adp_type
_atom_site_occupancy
_atom_site_symmetry_multiplicity
_atom_site_calc_flag
_atom_site_refinement_flags
_atom_site_disorder_assembly
_atom_site_disorder_group
Gd1 Gd 0.29921(3) 0.76029(2) 0.065957(14) 0.03359(15) Uani 1 1 d . . .
Gd2 Gd 0.29431(3) 0.80581(2) 0.155994(15) 0.03603(15) Uani 1 1 d . . .
Gd3 Gd 0.09905(3) 0.75168(2) 0.171729(15) 0.04001(16) Uani 1 1 d . . .
Gd4 Gd 0.10702(3) 0.70108(2) 0.082302(15) 0.03626(16) Uani 1 1 d . . .
Gd5 Gd 0.25992(3) 0.63780(2) 0.156472(14) 0.03271(15) Uani 1 1 d . . .
O1W O 0.3387(3) 0.7242(2) 0.12904(16) 0.0334(18) Uani 1 1 d U . .
O2W O 0.2368(3) 0.6682(2) 0.08926(16) 0.0286(17) Uani 1 1 d U . .
O3W O 0.2285(3) 0.7206(2) 0.18860(16) 0.0311(17) Uani 1 1 d U . .
O4W O 0.1236(3) 0.6636(2) 0.14747(17) 0.0330(18) Uani 1 1 d U . .
O5W O 0.1936(3) 0.7743(2) 0.11332(16) 0.0313(17) Uani 1 1 d U . .
O1A O 0.1747(3) 0.7775(2) 0.03765(18) 0.0334(18) Uani 1 1 d U . .
O2A O 0.2958(3) 0.7063(3) 0.01573(18) 0.0406(19) Uani 1 1 d U . .
C1A C 0.1626(5) 0.7877(4) 0.0010(3) 0.031(2) Uani 1 1 d U . .
C2A C 0.1977(5) 0.7576(4) -0.0232(3) 0.035(3) Uani 1 1 d U . .
H2AA H 0.1812 0.7659 -0.0486 0.041 Uiso 1 1 calc R . .
C3A C 0.2583(5) 0.7136(4) -0.0140(3) 0.036(3) Uani 1 1 d U . .
C4A C 0.1037(5) 0.8362(4) -0.0110(3) 0.034(3) Uani 1 1 d U . .
C5A C 0.0698(5) 0.8659(4) 0.0139(3) 0.040(3) Uani 1 1 d U . .
H5AA H 0.0843 0.8564 0.0396 0.048 Uiso 1 1 calc R . .
C6A C 0.0144(5) 0.9100(4) 0.0035(3) 0.050(3) Uani 1 1 d U . .
H6AA H -0.0076 0.9312 0.0214 0.060 Uiso 1 1 calc R . .
C7A C -0.0078(6) 0.9220(4) -0.0343(3) 0.048(3) Uani 1 1 d U . .
H7AA H -0.0471 0.9509 -0.0418 0.058 Uiso 1 1 calc R . .
C8A C 0.0244(6) 0.8942(4) -0.0598(3) 0.051(3) Uani 1 1 d U . .
H8AA H 0.0100 0.9046 -0.0855 0.061 Uiso 1 1 calc R . .
C9A C 0.0798(5) 0.8494(4) -0.0489(3) 0.046(3) Uani 1 1 d U . .
H9AA H 0.1012 0.8281 -0.0669 0.055 Uiso 1 1 calc R . .
C10A C 0.2736(6) 0.6732(4) -0.0410(3) 0.045(3) Uani 1 1 d U . .
C11A C 0.2157(6) 0.6544(4) -0.0617(3) 0.048(3) Uani 1 1 d U . .
H11A H 0.1649 0.6700 -0.0605 0.057 Uiso 1 1 calc R . .
C12A C 0.2317(7) 0.6127(5) -0.0845(3) 0.058(3) Uani 1 1 d U . .
H12A H 0.1917 0.5994 -0.0984 0.070 Uiso 1 1 calc R . .
C13A C 0.3054(7) 0.5910(5) -0.0868(3) 0.067(3) Uani 1 1 d U . .
H13A H 0.3162 0.5623 -0.1021 0.080 Uiso 1 1 calc R . .
C14A C 0.3637(7) 0.6107(5) -0.0671(4) 0.071(4) Uani 1 1 d U . .
H14J H 0.4149 0.5966 -0.0699 0.085 Uiso 1 1 calc R . .
C15A C 0.3491(6) 0.6509(5) -0.0430(3) 0.055(3) Uani 1 1 d U . .
H15A H 0.3891 0.6628 -0.0285 0.066 Uiso 1 1 calc R . .
O1B O 0.4299(3) 0.7552(2) 0.05838(17) 0.0377(19) Uani 1 1 d U . .
O2B O 0.3297(3) 0.8308(2) 0.01197(17) 0.0377(19) Uani 1 1 d U . .
C1B C 0.4803(5) 0.7795(4) 0.0338(3) 0.041(3) Uani 1 1 d U . .
C2B C 0.4629(5) 0.8201(4) 0.0005(3) 0.046(3) Uani 1 1 d U . .
H2BA H 0.5042 0.8326 -0.0168 0.055 Uiso 1 1 calc R . .
C3B C 0.3885(6) 0.8438(4) -0.0090(3) 0.038(3) Uani 1 1 d U . .
C4B C 0.5620(6) 0.7630(4) 0.0408(3) 0.048(3) Uani 1 1 d U . .
C5B C 0.5801(6) 0.7137(5) 0.0666(3) 0.066(3) Uani 1 1 d U . .
H5BA H 0.5393 0.6914 0.0803 0.079 Uiso 1 1 calc R . .
C6B C 0.6555(6) 0.6944(5) 0.0740(3) 0.066(3) Uani 1 1 d U . .
H6BA H 0.6656 0.6595 0.0922 0.079 Uiso 1 1 calc R . .
C7B C 0.7146(7) 0.7258(5) 0.0549(4) 0.073(4) Uani 1 1 d U . .
H7BA H 0.7659 0.7108 0.0570 0.087 Uiso 1 1 calc R . .
C8B C 0.6988(7) 0.7787(5) 0.0331(3) 0.075(4) Uani 1 1 d U . .
H8BA H 0.7397 0.8044 0.0229 0.090 Uiso 1 1 calc R . .
C9B C 0.6222(6) 0.7960(5) 0.0256(3) 0.071(4) Uani 1 1 d U . .
H9BA H 0.6125 0.8326 0.0089 0.085 Uiso 1 1 calc R . .
C10B C 0.3784(5) 0.8879(4) -0.0445(3) 0.041(3) Uani 1 1 d U . .
C11B C 0.3033(6) 0.9070(4) -0.0542(3) 0.047(3) Uani 1 1 d U . .
H11B H 0.2610 0.8932 -0.0378 0.056 Uiso 1 1 calc R . .
C12B C 0.2908(6) 0.9460(4) -0.0878(3) 0.055(3) Uani 1 1 d U . .
H12B H 0.2396 0.9580 -0.0946 0.066 Uiso 1 1 calc R . .
C13B C 0.3511(6) 0.9677(4) -0.1115(3) 0.053(3) Uani 1 1 d U . .
H13B H 0.3419 0.9945 -0.1345 0.064 Uiso 1 1 calc R . .
C14B C 0.4247(6) 0.9502(5) -0.1015(3) 0.062(3) Uani 1 1 d U . .
H14A H 0.4668 0.9655 -0.1176 0.075 Uiso 1 1 calc R . .
C15B C 0.4382(6) 0.9111(4) -0.0688(3) 0.057(3) Uani 1 1 d U . .
H15B H 0.4899 0.8995 -0.0626 0.068 Uiso 1 1 calc R . .
O1C O 0.3221(4) 0.9039(3) 0.1592(2) 0.049(2) Uani 1 1 d U . .
O2C O 0.3186(4) 0.8079(3) 0.2178(2) 0.047(2) Uani 1 1 d U . .
C1C C 0.3352(7) 0.9319(5) 0.1842(4) 0.065(3) Uani 1 1 d U . .
C2C C 0.3399(7) 0.9074(5) 0.2219(4) 0.083(4) Uani 1 1 d U . .
H2CA H 0.3478 0.9331 0.2393 0.100 Uiso 1 1 calc R . .
C3C C 0.3336(7) 0.8443(6) 0.2363(4) 0.070(3) Uani 1 1 d U . .
C4C C 0.3420(9) 0.9997(6) 0.1698(5) 0.105(4) Uani 1 1 d U . .
C5C C 0.2921(9) 1.0362(7) 0.1903(5) 0.126(5) Uani 1 1 d U . .
H5CA H 0.2607 1.0179 0.2110 0.151 Uiso 1 1 calc R . .
C6C C 0.2916(9) 1.1013(7) 0.1779(5) 0.142(5) Uani 1 1 d U . .
H6CA H 0.2709 1.1286 0.1924 0.170 Uiso 1 1 calc R . .
C7C C 0.3281(9) 1.1189(7) 0.1394(5) 0.129(5) Uani 1 1 d U . .
H7CA H 0.3259 1.1597 0.1277 0.155 Uiso 1 1 calc R . .
C8C C 0.3640(7) 1.0805(6) 0.1203(4) 0.087(4) Uani 1 1 d U . .
H8CA H 0.3933 1.0938 0.0978 0.104 Uiso 1 1 calc R . .
C9C C 0.3558(5) 1.0228(4) 0.1349(3) 0.050(3) Uani 1 1 d U . .
H9CA H 0.3606 0.9960 0.1178 0.060 Uiso 1 1 calc R . .
C10C C 0.3377(8) 0.8250(6) 0.2791(4) 0.084(4) Uani 1 1 d U . .
C11C C 0.3113(7) 0.7680(5) 0.2939(4) 0.083(4) Uani 1 1 d U . .
H11C H 0.2926 0.7436 0.2775 0.100 Uiso 1 1 calc R . .
C12C C 0.3121(8) 0.7466(7) 0.3331(5) 0.109(5) Uani 1 1 d U . .
H12C H 0.2874 0.7100 0.3431 0.131 Uiso 1 1 calc R . .
C13C C 0.3465(10) 0.7761(8) 0.3564(5) 0.152(6) Uani 1 1 d U . .
H13C H 0.3543 0.7575 0.3819 0.182 Uiso 1 1 calc R . .
C14C C 0.3716(10) 0.8354(8) 0.3432(6) 0.167(6) Uani 1 1 d U . .
H14B H 0.3890 0.8596 0.3600 0.201 Uiso 1 1 calc R . .
C15C C 0.3692(9) 0.8573(7) 0.3023(5) 0.131(5) Uani 1 1 d U . .
H15C H 0.3904 0.8951 0.2920 0.158 Uiso 1 1 calc R . .
O1D O 0.3207(3) 0.8510(3) 0.09219(17) 0.0428(19) Uani 1 1 d U . .
O2D O 0.4295(3) 0.8068(3) 0.14837(18) 0.0402(19) Uani 1 1 d U . .
C1D C 0.3778(6) 0.8894(4) 0.0808(3) 0.044(3) Uani 1 1 d U . .
C2D C 0.4507(5) 0.8834(4) 0.0951(3) 0.044(3) Uani 1 1 d U . .
H2DA H 0.4878 0.9118 0.0839 0.052 Uiso 1 1 calc R . .
C3D C 0.4757(5) 0.8384(4) 0.1253(3) 0.042(3) Uani 1 1 d U . .
C4D C 0.5589(5) 0.8292(4) 0.1335(3) 0.045(3) Uani 1 1 d U . .
C5D C 0.5847(6) 0.7763(5) 0.1541(3) 0.066(3) Uani 1 1 d U . .
H5DA H 0.5484 0.7456 0.1625 0.079 Uiso 1 1 calc R . .
C6D C 0.6616(6) 0.7656(5) 0.1633(3) 0.071(4) Uani 1 1 d U . .
H6DA H 0.6782 0.7279 0.1766 0.085 Uiso 1 1 calc R . .
C7D C 0.7126(7) 0.8106(5) 0.1528(4) 0.076(4) Uani 1 1 d U . .
H7DA H 0.7650 0.8041 0.1598 0.091 Uiso 1 1 calc R . .
C8D C 0.6921(7) 0.8637(5) 0.1329(4) 0.077(4) Uani 1 1 d U . .
H8DA H 0.7294 0.8942 0.1261 0.093 Uiso 1 1 calc R . .
C9D C 0.6134(6) 0.8741(5) 0.1218(3) 0.065(3) Uani 1 1 d U . .
H9DA H 0.5983 0.9110 0.1067 0.078 Uiso 1 1 calc R . .
C10D C 0.3556(6) 0.9415(4) 0.0516(3) 0.055(3) Uani 1 1 d U . .
C11D C 0.2821(6) 0.9499(4) 0.0401(3) 0.053(3) Uani 1 1 d U . .
H11D H 0.2451 0.9204 0.0499 0.064 Uiso 1 1 calc R . .
C12D C 0.2577(7) 0.9999(5) 0.0145(3) 0.071(4) Uani 1 1 d U . .
H12D H 0.2051 1.0054 0.0077 0.085 Uiso 1 1 calc R . .
C13D C 0.3135(7) 1.0416(5) -0.0006(4) 0.081(4) Uani 1 1 d U . .
H13D H 0.2991 1.0760 -0.0184 0.098 Uiso 1 1 calc R . .
C14D C 0.3877(7) 1.0334(5) 0.0097(4) 0.092(4) Uani 1 1 d U . .
H14C H 0.4253 1.0619 -0.0009 0.110 Uiso 1 1 calc R . .
C15D C 0.4098(7) 0.9834(5) 0.0359(3) 0.079(4) Uani 1 1 d U . .
H15D H 0.4623 0.9781 0.0430 0.095 Uiso 1 1 calc R . .
O1E O 0.1189(4) 0.7658(3) 0.2328(2) 0.055(2) Uani 1 1 d U . .
O2E O 0.1624(3) 0.8446(3) 0.16641(19) 0.0424(19) Uani 1 1 d U . .
C1E C 0.1205(6) 0.8114(5) 0.2473(4) 0.060(3) Uani 1 1 d U . .
C2E C 0.1282(5) 0.8705(4) 0.2259(3) 0.056(3) Uani 1 1 d U . .
H2EA H 0.1214 0.9026 0.2389 0.067 Uiso 1 1 calc R . .
C3E C 0.1448(6) 0.8843(5) 0.1878(4) 0.053(3) Uani 1 1 d U . .
C4E C 0.1138(7) 0.8047(6) 0.2895(4) 0.076(4) Uani 1 1 d U . .
C5E C 0.1464(8) 0.8443(6) 0.3085(4) 0.100(4) Uani 1 1 d U . .
H5EA H 0.1726 0.8785 0.2953 0.120 Uiso 1 1 calc R . .
C6E C 0.1397(8) 0.8323(7) 0.3498(5) 0.113(5) Uani 1 1 d U . .
H6EA H 0.1590 0.8589 0.3645 0.136 Uiso 1 1 calc R . .
C7E C 0.1044(9) 0.7808(7) 0.3656(5) 0.120(5) Uani 1 1 d U . .
H7EA H 0.1081 0.7698 0.3923 0.144 Uiso 1 1 calc R . .
C8E C 0.0664(9) 0.7450(7) 0.3495(5) 0.120(5) Uani 1 1 d U . .
H8EA H 0.0341 0.7148 0.3631 0.144 Uiso 1 1 calc R . .
C9E C 0.0769(8) 0.7542(6) 0.3082(4) 0.101(4) Uani 1 1 d U . .
H9EA H 0.0586 0.7257 0.2945 0.121 Uiso 1 1 calc R . .
C10E C 0.1395(6) 0.9462(5) 0.1656(4) 0.058(3) Uani 1 1 d U . .
C11E C 0.1651(5) 0.9619(4) 0.1294(3) 0.049(3) Uani 1 1 d U . .
H11E H 0.1849 0.9316 0.1170 0.059 Uiso 1 1 calc R . .
C12E C 0.1637(6) 1.0199(5) 0.1097(3) 0.055(3) Uani 1 1 d U . .
H12E H 0.1831 1.0286 0.0845 0.066 Uiso 1 1 calc R . .
C13E C 0.1354(7) 1.0638(6) 0.1257(4) 0.079(4) Uani 1 1 d U . .
H13E H 0.1372 1.1039 0.1126 0.095 Uiso 1 1 calc R . .
C14E C 0.1039(8) 1.0501(6) 0.1611(5) 0.115(5) Uani 1 1 d U . .
H14D H 0.0813 1.0807 0.1723 0.138 Uiso 1 1 calc R . .
C15E C 0.1046(8) 0.9893(6) 0.1819(4) 0.107(4) Uani 1 1 d U . .
H15E H 0.0813 0.9796 0.2063 0.129 Uiso 1 1 calc R . .
O1F O 0.0038(4) 0.6868(3) 0.19835(19) 0.057(2) Uani 1 1 d U . .
O2F O -0.0074(4) 0.8090(3) 0.1841(2) 0.063(2) Uani 1 1 d U . .
C1F C -0.0607(7) 0.6913(6) 0.2162(3) 0.065(3) Uani 1 1 d U . .
C2F C -0.0948(6) 0.7433(6) 0.2196(3) 0.070(4) Uani 1 1 d U . .
H2FA H -0.1416 0.7413 0.2340 0.084 Uiso 1 1 calc R . .
C3F C -0.0682(7) 0.7982(6) 0.2043(4) 0.066(3) Uani 1 1 d U . .
C4F C -0.0975(7) 0.6335(6) 0.2318(4) 0.078(4) Uani 1 1 d U . .
C5F C -0.1516(7) 0.6247(7) 0.2603(4) 0.102(4) Uani 1 1 d U . .
H5FA H -0.1691 0.6582 0.2702 0.123 Uiso 1 1 calc R . .
C6F C -0.1824(8) 0.5699(7) 0.2754(5) 0.106(5) Uani 1 1 d U . .
H6FA H -0.2162 0.5650 0.2969 0.127 Uiso 1 1 calc R . .
C7F C -0.1644(9) 0.5264(7) 0.2601(5) 0.108(5) Uani 1 1 d U . .
H7FA H -0.1888 0.4899 0.2706 0.130 Uiso 1 1 calc R . .
C8F C -0.1106(7) 0.5241(6) 0.2278(4) 0.104(4) Uani 1 1 d U . .
H8FA H -0.0995 0.4908 0.2164 0.125 Uiso 1 1 calc R . .
C9F C -0.0778(7) 0.5849(6) 0.2170(4) 0.088(4) Uani 1 1 d U . .
H9FA H -0.0389 0.5903 0.1977 0.106 Uiso 1 1 calc R . .
C10F C -0.1118(9) 0.8549(8) 0.2082(5) 0.102(4) Uani 1 1 d U . .
C11F C -0.0884(9) 0.9054(7) 0.1936(4) 0.113(5) Uani 1 1 d U . .
H11F H -0.0419 0.9050 0.1793 0.135 Uiso 1 1 calc R . .
C12F C -0.1194(11) 0.9679(8) 0.1943(5) 0.148(6) Uani 1 1 d U . .
H12F H -0.0937 1.0047 0.1863 0.177 Uiso 1 1 calc R . .
C13F C -0.1912(12) 0.9590(9) 0.2088(6) 0.168(6) Uani 1 1 d U . .
H13F H -0.2254 0.9922 0.2040 0.201 Uiso 1 1 calc R . .
C14F C -0.2188(11) 0.9112(10) 0.2282(6) 0.180(7) Uani 1 1 d U . .
H14E H -0.2657 0.9145 0.2418 0.216 Uiso 1 1 calc R . .
C15F C -0.1842(11) 0.8509(9) 0.2313(5) 0.155(6) Uani 1 1 d U . .
H15F H -0.2049 0.8153 0.2458 0.186 Uiso 1 1 calc R . .
O1G O 0.0205(3) 0.7171(3) 0.0318(2) 0.046(2) Uani 1 1 d U . .
O2G O 0.1264(3) 0.6258(2) 0.0481(2) 0.0401(19) Uani 1 1 d U . .
C1G C -0.0010(6) 0.6886(5) 0.0075(3) 0.050(3) Uani 1 1 d U . .
C2G C 0.0339(6) 0.6372(5) 0.0004(3) 0.057(3) Uani 1 1 d U . .
H2GA H 0.0143 0.6204 -0.0196 0.068 Uiso 1 1 calc R . .
C3G C 0.0955(6) 0.6082(5) 0.0203(3) 0.051(3) Uani 1 1 d U . .
C4G C -0.0683(6) 0.7179(5) -0.0147(3) 0.064(3) Uani 1 1 d U . .
C5G C -0.1115(8) 0.6852(6) -0.0338(4) 0.117(5) Uani 1 1 d U . .
H5GA H -0.0998 0.6443 -0.0330 0.140 Uiso 1 1 calc R . .
C6G C -0.1777(9) 0.7142(7) -0.0562(5) 0.136(5) Uani 1 1 d U . .
H6GA H -0.2111 0.6917 -0.0686 0.163 Uiso 1 1 calc R . .
C7G C -0.1886(8) 0.7731(7) -0.0583(5) 0.111(5) Uani 1 1 d U . .
H7GA H -0.2246 0.7935 -0.0758 0.133 Uiso 1 1 calc R . .
C8G C -0.1514(7) 0.8030(5) -0.0371(4) 0.076(4) Uani 1 1 d U . .
H8GA H -0.1652 0.8431 -0.0364 0.091 Uiso 1 1 calc R . .
C9G C -0.0893(6) 0.7742(5) -0.0149(3) 0.063(3) Uani 1 1 d U . .
H9GA H -0.0618 0.7962 0.0003 0.075 Uiso 1 1 calc R . .
C10G C 0.1329(6) 0.5559(5) 0.0073(3) 0.047(3) Uani 1 1 d U . .
C11G C 0.2077(6) 0.5405(4) 0.0193(3) 0.052(3) Uani 1 1 d U . .
H11G H 0.2337 0.5639 0.0342 0.063 Uiso 1 1 calc R . .
C12G C 0.2446(7) 0.4906(5) 0.0096(3) 0.065(3) Uani 1 1 d U . .
H12G H 0.2953 0.4799 0.0180 0.078 Uiso 1 1 calc R . .
C13G C 0.2067(8) 0.4573(5) -0.0124(4) 0.079(4) Uani 1 1 d U . .
H13G H 0.2316 0.4234 -0.0190 0.095 Uiso 1 1 calc R . .
C14G C 0.1343(8) 0.4724(5) -0.0247(4) 0.076(4) Uani 1 1 d U . .
H14F H 0.1089 0.4496 -0.0401 0.091 Uiso 1 1 calc R . .
C15G C 0.0978(7) 0.5210(5) -0.0146(3) 0.064(3) Uani 1 1 d U . .
H15G H 0.0468 0.5309 -0.0230 0.077 Uiso 1 1 calc R . .
O1H O 0.0355(3) 0.7707(2) 0.10950(17) 0.0374(19) Uani 1 1 d U . .
O2H O -0.0085(3) 0.6528(2) 0.10725(18) 0.0425(19) Uani 1 1 d U . .
C1H C -0.0398(6) 0.7806(4) 0.1059(3) 0.043(3) Uani 1 1 d U . .
C2H C -0.0931(5) 0.7348(4) 0.1091(3) 0.038(3) Uani 1 1 d U . .
H2HA H -0.1462 0.7457 0.1079 0.046 Uiso 1 1 calc R . .
C3H C -0.0750(5) 0.6736(4) 0.1139(3) 0.040(3) Uani 1 1 d U . .
C4H C -0.0640(5) 0.8443(4) 0.0968(3) 0.034(3) Uani 1 1 d U . .
C5H C -0.0153(5) 0.8871(4) 0.1044(3) 0.045(3) Uani 1 1 d U . .
H5HA H 0.0333 0.8756 0.1153 0.054 Uiso 1 1 calc R . .
C6H C -0.0357(6) 0.9471(4) 0.0965(3) 0.053(3) Uani 1 1 d U . .
H6HA H -0.0015 0.9762 0.1022 0.064 Uiso 1 1 calc R . .
C7H C -0.1057(6) 0.9637(5) 0.0805(3) 0.058(3) Uani 1 1 d U . .
H7HA H -0.1206 1.0045 0.0754 0.070 Uiso 1 1 calc R . .
C8H C -0.1541(6) 0.9213(5) 0.0718(3) 0.066(3) Uani 1 1 d U . .
H8HA H -0.2018 0.9331 0.0600 0.079 Uiso 1 1 calc R . .
C9H C -0.1337(5) 0.8609(4) 0.0800(3) 0.054(3) Uani 1 1 d U . .
H9HA H -0.1676 0.8317 0.0741 0.065 Uiso 1 1 calc R . .
C10H C -0.1361(5) 0.6292(4) 0.1268(3) 0.041(3) Uani 1 1 d U . .
C11H C -0.1271(6) 0.5725(5) 0.1208(3) 0.056(3) Uani 1 1 d U . .
H11H H -0.0820 0.5629 0.1076 0.068 Uiso 1 1 calc R . .
C12H C -0.1811(7) 0.5279(5) 0.1332(3) 0.071(4) Uani 1 1 d U . .
H12H H -0.1735 0.4888 0.1285 0.085 Uiso 1 1 calc R . .
C13H C -0.2449(6) 0.5424(5) 0.1522(3) 0.060(3) Uani 1 1 d U . .
H13H H -0.2822 0.5126 0.1609 0.072 Uiso 1 1 calc R . .
C14H C -0.2570(6) 0.5989(5) 0.1591(3) 0.061(3) Uani 1 1 d U . .
H14G H -0.3019 0.6088 0.1723 0.073 Uiso 1 1 calc R . .
C15H C -0.2004(5) 0.6410(4) 0.1461(3) 0.048(3) Uani 1 1 d U . .
H15H H -0.2074 0.6800 0.1510 0.058 Uiso 1 1 calc R . .
O1I O 0.1972(3) 0.5477(2) 0.15027(17) 0.0361(18) Uani 1 1 d U . .
O2I O 0.2130(3) 0.5928(2) 0.21599(17) 0.0376(19) Uani 1 1 d U . .
C1I C 0.1394(6) 0.5200(4) 0.1686(3) 0.040(3) Uani 1 1 d U . .
C2I C 0.1163(6) 0.5277(4) 0.2052(3) 0.048(3) Uani 1 1 d U . .
H2IA H 0.0704 0.5083 0.2156 0.058 Uiso 1 1 calc R . .
C3I C 0.1548(6) 0.5613(4) 0.2273(3) 0.042(3) Uani 1 1 d U . .
C4I C 0.0928(6) 0.4825(4) 0.1486(3) 0.047(3) Uani 1 1 d U . .
C5I C 0.1009(6) 0.4898(5) 0.1101(3) 0.058(3) Uani 1 1 d U . .
H5IA H 0.1360 0.5186 0.0971 0.070 Uiso 1 1 calc R . .
C6I C 0.0589(7) 0.4561(5) 0.0899(4) 0.076(4) Uani 1 1 d U . .
H6IA H 0.0655 0.4621 0.0633 0.091 Uiso 1 1 calc R . .
C7I C 0.0064(6) 0.4130(5) 0.1080(4) 0.075(4) Uani 1 1 d U . .
H7IA H -0.0218 0.3892 0.0942 0.090 Uiso 1 1 calc R . .
C8I C -0.0024(7) 0.4068(5) 0.1466(4) 0.077(4) Uani 1 1 d U . .
H8IA H -0.0391 0.3794 0.1595 0.092 Uiso 1 1 calc R . .
C9I C 0.0409(6) 0.4394(5) 0.1668(3) 0.060(3) Uani 1 1 d U . .
H9IA H 0.0354 0.4327 0.1935 0.072 Uiso 1 1 calc R . .
C10I C 0.1250(6) 0.5658(4) 0.2662(3) 0.041(3) Uani 1 1 d U . .
C11I C 0.1641(6) 0.6027(4) 0.2861(3) 0.049(3) Uani 1 1 d U . .
H11I H 0.2097 0.6220 0.2753 0.058 Uiso 1 1 calc R . .
C12I C 0.1384(6) 0.6120(5) 0.3216(3) 0.061(3) Uani 1 1 d U . .
H12I H 0.1661 0.6371 0.3347 0.073 Uiso 1 1 calc R . .
C13I C 0.0720(6) 0.5841(5) 0.3370(3) 0.060(3) Uani 1 1 d U . .
H13I H 0.0540 0.5896 0.3612 0.071 Uiso 1 1 calc R . .
C14I C 0.0319(6) 0.5486(5) 0.3180(3) 0.056(3) Uani 1 1 d U . .
H14H H -0.0145 0.5306 0.3287 0.067 Uiso 1 1 calc R . .
C15I C 0.0582(5) 0.5382(4) 0.2828(3) 0.047(3) Uani 1 1 d U . .
H15I H 0.0304 0.5123 0.2703 0.056 Uiso 1 1 calc R . .
O1J O 0.3575(3) 0.5872(2) 0.12968(17) 0.0370(18) Uani 1 1 d U . .
O2J O 0.3674(3) 0.6318(2) 0.19669(17) 0.0353(18) Uani 1 1 d U . .
C1J C 0.4315(6) 0.5922(4) 0.1297(3) 0.037(3) Uani 1 1 d U . .
C2J C 0.4718(6) 0.6125(4) 0.1574(3) 0.041(3) Uani 1 1 d U . .
H2JA H 0.5263 0.6152 0.1543 0.049 Uiso 1 1 calc R . .
C3J C 0.4391(6) 0.6298(4) 0.1903(3) 0.039(3) Uani 1 1 d U . .
C4J C 0.4717(6) 0.5758(4) 0.0969(3) 0.037(3) Uani 1 1 d U . .
C5J C 0.4316(6) 0.5777(4) 0.0630(3) 0.050(3) Uani 1 1 d U . .
H5JA H 0.3784 0.5881 0.0619 0.060 Uiso 1 1 calc R . .
C6J C 0.4696(6) 0.5644(4) 0.0315(3) 0.054(3) Uani 1 1 d U . .
H6JA H 0.4423 0.5665 0.0087 0.065 Uiso 1 1 calc R . .
C7J C 0.5477(6) 0.5480(4) 0.0327(3) 0.055(3) Uani 1 1 d U . .
H7JA H 0.5730 0.5388 0.0109 0.066 Uiso 1 1 calc R . .
C8J C 0.5871(6) 0.5453(4) 0.0650(3) 0.054(3) Uani 1 1 d U . .
H8JA H 0.6401 0.5341 0.0659 0.065 Uiso 1 1 calc R . .
C9J C 0.5503(6) 0.5590(4) 0.0971(3) 0.046(3) Uani 1 1 d U . .
H9JA H 0.5788 0.5570 0.1195 0.055 Uiso 1 1 calc R . .
C10J C 0.4911(6) 0.6468(5) 0.2184(3) 0.043(3) Uani 1 1 d U . .
C11J C 0.5660(7) 0.6271(5) 0.2229(3) 0.064(3) Uani 1 1 d U . .
H11J H 0.5846 0.5994 0.2082 0.077 Uiso 1 1 calc R . .
C12J C 0.6156(7) 0.6454(6) 0.2477(4) 0.080(4) Uani 1 1 d U . .
H12J H 0.6671 0.6308 0.2505 0.096 Uiso 1 1 calc R . .
C13J C 0.5857(8) 0.6870(6) 0.2686(4) 0.086(4) Uani 1 1 d U . .
H13J H 0.6183 0.7015 0.2857 0.103 Uiso 1 1 calc R . .
C14J C 0.5087(7) 0.7076(5) 0.2649(4) 0.076(4) Uani 1 1 d U . .
H14I H 0.4884 0.7352 0.2793 0.091 Uiso 1 1 calc R . .
C15J C 0.4648(7) 0.6857(5) 0.2396(3) 0.059(3) Uani 1 1 d U . .
H15J H 0.4127 0.6988 0.2368 0.071 Uiso 1 1 calc R . .
Gd1A Gd 0.19794(3) 0.76094(2) 0.568850(14) 0.03064(14) Uani 1 1 d . . .
Gd2A Gd 0.19494(3) 0.805503(19) 0.659312(14) 0.03240(14) Uani 1 1 d . . .
Gd4A Gd 0.38937(3) 0.700551(19) 0.585234(14) 0.03025(14) Uani 1 1 d . . .
Gd3A Gd 0.38937(3) 0.74957(2) 0.675097(15) 0.03418(15) Uani 1 1 d . . .
Gd5A Gd 0.23155(3) 0.637815(19) 0.658754(14) 0.02988(14) Uani 1 1 d . . .
O1WA O 0.2993(3) 0.7735(2) 0.61638(16) 0.0292(17) Uani 1 1 d U . .
O2WA O 0.1540(3) 0.7241(2) 0.63177(16) 0.0267(16) Uani 1 1 d U . .
O3WA O 0.2605(3) 0.6680(2) 0.59175(16) 0.0301(17) Uani 1 1 d U . .
O4WA O 0.2595(3) 0.7197(2) 0.69107(16) 0.0287(16) Uani 1 1 d U . .
O5WA O 0.3685(3) 0.6622(2) 0.64993(16) 0.0299(17) Uani 1 1 d U . .
O1K O 0.2054(3) 0.7064(2) 0.51882(18) 0.0333(17) Uani 1 1 d U . .
O2K O 0.3233(3) 0.7768(2) 0.54077(17) 0.0294(17) Uani 1 1 d U . .
C1K C 0.2466(5) 0.7136(4) 0.4884(3) 0.035(3) Uani 1 1 d U . .
C2K C 0.3052(5) 0.7565(4) 0.4796(3) 0.038(3) Uani 1 1 d U . .
H2KA H 0.3228 0.7652 0.4541 0.046 Uiso 1 1 calc R . .
C3K C 0.3394(5) 0.7868(4) 0.5040(3) 0.032(2) Uani 1 1 d U . .
C4K C 0.2290(6) 0.6755(4) 0.4606(3) 0.039(3) Uani 1 1 d U . .
C5K C 0.1544(6) 0.6550(4) 0.4596(3) 0.050(3) Uani 1 1 d U . .
H5KA H 0.1153 0.6671 0.4755 0.060 Uiso 1 1 calc R . .
C6K C 0.1366(7) 0.6163(5) 0.4352(3) 0.057(3) Uani 1 1 d U . .
H6KA H 0.0853 0.6032 0.4331 0.069 Uiso 1 1 calc R . .
C7K C 0.1966(7) 0.5980(5) 0.4143(3) 0.065(3) Uani 1 1 d U . .
H7KA H 0.1866 0.5702 0.3985 0.078 Uiso 1 1 calc R . .
C8K C 0.2701(6) 0.6186(4) 0.4157(3) 0.055(3) Uani 1 1 d U . .
H8KA H 0.3101 0.6054 0.4008 0.066 Uiso 1 1 calc R . .
C9K C 0.2860(6) 0.6580(4) 0.4383(3) 0.040(3) Uani 1 1 d U . .
H9KA H 0.3367 0.6732 0.4385 0.048 Uiso 1 1 calc R . .
C10K C 0.3973(5) 0.8349(4) 0.4913(3) 0.032(2) Uani 1 1 d U . .
C11K C 0.4277(5) 0.8668(4) 0.5161(3) 0.039(3) Uani 1 1 d U . .
H11K H 0.4106 0.8583 0.5417 0.047 Uiso 1 1 calc R . .
C12K C 0.4816(5) 0.9104(4) 0.5054(3) 0.045(3) Uani 1 1 d U . .
H12K H 0.5004 0.9327 0.5229 0.054 Uiso 1 1 calc R . .
C13K C 0.5083(6) 0.9210(4) 0.4677(3) 0.049(3) Uani 1 1 d U . .
H13K H 0.5473 0.9498 0.4601 0.058 Uiso 1 1 calc R . .
C14K C 0.4796(6) 0.8912(4) 0.4422(3) 0.053(3) Uani 1 1 d U . .
H14K H 0.4969 0.8999 0.4166 0.064 Uiso 1 1 calc R . .
C15K C 0.4243(5) 0.8476(4) 0.4539(3) 0.044(3) Uani 1 1 d U . .
H15K H 0.4046 0.8260 0.4362 0.053 Uiso 1 1 calc R . .
O1L O 0.0671(3) 0.7579(2) 0.56105(17) 0.0388(19) Uani 1 1 d U . .
O2L O 0.1713(3) 0.8310(2) 0.51468(17) 0.0344(18) Uani 1 1 d U . .
C1L C 0.0192(5) 0.7822(4) 0.5363(3) 0.033(2) Uani 1 1 d U . .
C2L C 0.0393(5) 0.8223(4) 0.5029(3) 0.035(3) Uani 1 1 d U . .
H2LA H -0.0002 0.8348 0.4852 0.042 Uiso 1 1 calc R . .
C3L C 0.1140(5) 0.8450(4) 0.4940(3) 0.034(3) Uani 1 1 d U . .
C4L C -0.0637(5) 0.7653(4) 0.5442(3) 0.041(3) Uani 1 1 d U . .
C5L C -0.1234(6) 0.8006(4) 0.5275(3) 0.053(3) Uani 1 1 d U . .
H5LA H -0.1124 0.8379 0.5118 0.063 Uiso 1 1 calc R . .
C6L C -0.1987(6) 0.7821(5) 0.5335(3) 0.062(3) Uani 1 1 d U . .
H6LA H -0.2393 0.8062 0.5215 0.074 Uiso 1 1 calc R . .
C7L C -0.2152(6) 0.7289(4) 0.5568(3) 0.056(3) Uani 1 1 d U . .
H7LA H -0.2672 0.7160 0.5605 0.067 Uiso 1 1 calc R . .
C8L C -0.1577(6) 0.6947(5) 0.5745(3) 0.065(3) Uani 1 1 d U . .
H8LA H -0.1689 0.6583 0.5911 0.078 Uiso 1 1 calc R . .
C9L C -0.0819(6) 0.7140(4) 0.5679(3) 0.055(3) Uani 1 1 d U . .
H9LA H -0.0416 0.6902 0.5805 0.066 Uiso 1 1 calc R . .
C10L C 0.1285(5) 0.8869(4) 0.4573(3) 0.040(3) Uani 1 1 d U . .
C11L C 0.0698(5) 0.9145(4) 0.4340(3) 0.048(3) Uani 1 1 d U . .
H11L H 0.0173 0.9069 0.4412 0.058 Uiso 1 1 calc R . .
C12L C 0.0880(6) 0.9529(4) 0.4004(3) 0.052(3) Uani 1 1 d U . .
H12L H 0.0475 0.9699 0.3844 0.063 Uiso 1 1 calc R . .
C13L C 0.1602(6) 0.9663(4) 0.3902(3) 0.048(3) Uani 1 1 d U . .
H13L H 0.1710 0.9934 0.3673 0.057 Uiso 1 1 calc R . .
C14L C 0.2204(6) 0.9410(4) 0.4128(3) 0.052(3) Uani 1 1 d U . .
H14L H 0.2725 0.9505 0.4054 0.063 Uiso 1 1 calc R . .
C15L C 0.2037(6) 0.9019(4) 0.4461(3) 0.051(3) Uani 1 1 d U . .
H15L H 0.2449 0.8849 0.4616 0.062 Uiso 1 1 calc R . .
O1M O 0.0609(3) 0.8087(3) 0.65167(19) 0.0430(19) Uani 1 1 d U . .
O2M O 0.1736(3) 0.8517(2) 0.59529(17) 0.0329(17) Uani 1 1 d U . .
C1M C 0.0152(6) 0.8412(4) 0.6288(3) 0.044(3) Uani 1 1 d U . .
C2M C 0.0457(6) 0.8853(4) 0.5976(3) 0.044(3) Uani 1 1 d U . .
H2MA H 0.0091 0.9133 0.5853 0.053 Uiso 1 1 calc R . .
C3M C 0.1180(6) 0.8918(4) 0.5839(3) 0.044(3) Uani 1 1 d U . .
C4M C -0.0682(6) 0.8312(4) 0.6345(3) 0.043(3) Uani 1 1 d U . .
C5M C -0.1229(7) 0.8751(5) 0.6203(4) 0.077(4) Uani 1 1 d U . .
H5MA H -0.1075 0.9114 0.6046 0.093 Uiso 1 1 calc R . .
C6M C -0.2010(7) 0.8638(6) 0.6300(4) 0.089(4) Uani 1 1 d U . .
H6MA H -0.2389 0.8932 0.6213 0.107 Uiso 1 1 calc R . .
C7M C -0.2227(7) 0.8122(5) 0.6513(4) 0.074(4) Uani 1 1 d U . .
H7MA H -0.2759 0.8052 0.6572 0.088 Uiso 1 1 calc R . .
C8M C -0.1706(7) 0.7699(5) 0.6647(3) 0.070(4) Uani 1 1 d U . .
H8MA H -0.1867 0.7329 0.6793 0.084 Uiso 1 1 calc R . .
C9M C -0.0928(6) 0.7812(5) 0.6569(3) 0.063(3) Uani 1 1 d U . .
H9MA H -0.0558 0.7525 0.6678 0.075 Uiso 1 1 calc R . .
C10M C 0.1403(6) 0.9418(5) 0.5531(3) 0.055(3) Uani 1 1 d U . .
C11M C 0.0853(7) 0.9830(5) 0.5383(4) 0.089(4) Uani 1 1 d U . .
H11M H 0.0338 0.9799 0.5481 0.107 Uiso 1 1 calc R . .
C12M C 0.1055(8) 1.0297(6) 0.5087(4) 0.099(4) Uani 1 1 d U . .
H12M H 0.0673 1.0570 0.4973 0.118 Uiso 1 1 calc R . .
C13M C 0.1821(7) 1.0358(5) 0.4961(4) 0.088(4) Uani 1 1 d U . .
H13M H 0.1956 1.0681 0.4765 0.105 Uiso 1 1 calc R . .
C14M C 0.2408(6) 0.9950(5) 0.5118(3) 0.063(3) Uani 1 1 d U . .
H14M H 0.2935 0.9998 0.5041 0.076 Uiso 1 1 calc R . .
C15M C 0.2154(6) 0.9478(4) 0.5390(3) 0.050(3) Uani 1 1 d U . .
H15M H 0.2517 0.9176 0.5486 0.060 Uiso 1 1 calc R . .
O1N O 0.1637(4) 0.8020(3) 0.72291(19) 0.0417(18) Uani 1 1 d U . .
O2N O 0.1660(4) 0.9024(3) 0.6662(2) 0.047(2) Uani 1 1 d U . .
C1N C 0.1382(6) 0.8368(5) 0.7432(3) 0.051(3) Uani 1 1 d U . .
C2N C 0.1267(6) 0.8985(5) 0.7308(3) 0.056(3) Uani 1 1 d U . .
H2NA H 0.1098 0.9217 0.7487 0.067 Uiso 1 1 calc R . .
C3N C 0.1391(6) 0.9273(5) 0.6931(4) 0.053(3) Uani 1 1 d U . .
C4N C 0.1259(7) 0.8117(5) 0.7839(4) 0.065(3) Uani 1 1 d U . .
C5N C 0.1586(6) 0.7585(5) 0.7990(4) 0.073(4) Uani 1 1 d U . .
H5NA H 0.1891 0.7385 0.7830 0.087 Uiso 1 1 calc R . .
C6N C 0.1491(8) 0.7321(6) 0.8372(4) 0.091(4) Uani 1 1 d U . .
H6NA H 0.1777 0.6974 0.8477 0.109 Uiso 1 1 calc R . .
C7N C 0.0982(9) 0.7572(7) 0.8589(5) 0.115(5) Uani 1 1 d U . .
H7NA H 0.0869 0.7376 0.8840 0.138 Uiso 1 1 calc R . .
C8N C 0.0622(8) 0.8116(7) 0.8444(4) 0.114(5) Uani 1 1 d U . .
H8NA H 0.0294 0.8301 0.8603 0.137 Uiso 1 1 calc R . .
C9N C 0.0750(8) 0.8390(6) 0.8062(4) 0.102(4) Uani 1 1 d U . .
H9NA H 0.0494 0.8751 0.7958 0.123 Uiso 1 1 calc R . .
C10N C 0.1155(6) 0.9927(5) 0.6809(4) 0.058(3) Uani 1 1 d U . .
C11N C 0.1303(6) 1.0201(5) 0.6434(3) 0.063(3) Uani 1 1 d U . .
H11N H 0.1549 0.9971 0.6271 0.076 Uiso 1 1 calc R . .
C12N C 0.1112(7) 1.0791(5) 0.6284(4) 0.079(4) Uani 1 1 d U . .
H12N H 0.1250 1.0988 0.6036 0.095 Uiso 1 1 calc R . .
C13N C 0.0685(8) 1.1062(6) 0.6550(5) 0.096(4) Uani 1 1 d U . .
H13N H 0.0509 1.1457 0.6462 0.115 Uiso 1 1 calc R . .
C14N C 0.0500(7) 1.0818(6) 0.6914(4) 0.096(4) Uani 1 1 d U . .
H14N H 0.0230 1.1039 0.7074 0.116 Uiso 1 1 calc R . .
C15N C 0.0727(7) 1.0227(5) 0.7043(4) 0.081(4) Uani 1 1 d U . .
H15N H 0.0586 1.0031 0.7291 0.097 Uiso 1 1 calc R . .
O1O O 0.3249(3) 0.8440(3) 0.66700(19) 0.0405(19) Uani 1 1 d U . .
O2O O 0.3605(4) 0.7690(3) 0.73576(18) 0.0436(19) Uani 1 1 d U . .
C1O C 0.3389(6) 0.8848(4) 0.6861(3) 0.043(3) Uani 1 1 d U . .
C2O C 0.3491(5) 0.8745(4) 0.7243(3) 0.055(3) Uani 1 1 d U . .
H2OA H 0.3551 0.9082 0.7358 0.065 Uiso 1 1 calc R . .
C3O C 0.3516(6) 0.8167(5) 0.7485(3) 0.050(3) Uani 1 1 d U . .
C4O C 0.3428(6) 0.9473(4) 0.6640(3) 0.048(3) Uani 1 1 d U . .
C5O C 0.3701(7) 0.9932(5) 0.6799(4) 0.085(4) Uani 1 1 d U . .
H5OA H 0.3850 0.9862 0.7055 0.102 Uiso 1 1 calc R . .
C6O C 0.3755(7) 1.0516(5) 0.6570(4) 0.092(4) Uani 1 1 d U . .
H6OA H 0.3975 1.0830 0.6671 0.111 Uiso 1 1 calc R . .
C7O C 0.3496(7) 1.0620(5) 0.6216(4) 0.074(4) Uani 1 1 d U . .
H7OA H 0.3500 1.1014 0.6072 0.088 Uiso 1 1 calc R . .
C8O C 0.3235(6) 1.0177(5) 0.6065(3) 0.056(3) Uani 1 1 d U . .
H8OA H 0.3062 1.0253 0.5813 0.068 Uiso 1 1 calc R . .
C9O C 0.3215(5) 0.9602(4) 0.6276(3) 0.045(3) Uani 1 1 d U . .
H9OA H 0.3044 0.9289 0.6159 0.054 Uiso 1 1 calc R . .
C10O C 0.3470(7) 0.8143(6) 0.7902(4) 0.074(4) Uani 1 1 d U . .
C11O C 0.3795(7) 0.7641(6) 0.8127(4) 0.087(4) Uani 1 1 d U . .
H11O H 0.4035 0.7336 0.8018 0.105 Uiso 1 1 calc R . .
C12O C 0.3756(8) 0.7602(6) 0.8526(4) 0.105(5) Uani 1 1 d U . .
H12O H 0.4027 0.7300 0.8692 0.126 Uiso 1 1 calc R . .
C13O C 0.3302(9) 0.8024(7) 0.8665(5) 0.114(5) Uani 1 1 d U . .
H13O H 0.3241 0.7968 0.8932 0.137 Uiso 1 1 calc R . .
C14O C 0.2929(8) 0.8519(7) 0.8458(5) 0.111(5) Uani 1 1 d U . .
H14O H 0.2644 0.8801 0.8569 0.133 Uiso 1 1 calc R . .
C15O C 0.3024(8) 0.8554(6) 0.8058(4) 0.090(4) Uani 1 1 d U . .
H15O H 0.2774 0.8868 0.7893 0.108 Uiso 1 1 calc R . .
O1P O 0.4831(3) 0.6827(2) 0.70099(19) 0.045(2) Uani 1 1 d U . .
O2P O 0.4935(4) 0.8040(3) 0.68824(18) 0.046(2) Uani 1 1 d U . .
C1P C 0.5469(6) 0.6850(5) 0.7181(3) 0.052(3) Uani 1 1 d U . .
C2P C 0.5828(5) 0.7373(5) 0.7219(3) 0.050(3) Uani 1 1 d U . .
H2PA H 0.6291 0.7342 0.7358 0.061 Uiso 1 1 calc R . .
C3P C 0.5552(6) 0.7943(5) 0.7067(3) 0.051(3) Uani 1 1 d U . .
C4P C 0.5858(5) 0.6255(5) 0.7318(3) 0.045(3) Uani 1 1 d U . .
C5P C 0.6382(6) 0.6170(5) 0.7598(3) 0.066(3) Uani 1 1 d U . .
H5PA H 0.6524 0.6491 0.7714 0.080 Uiso 1 1 calc R . .
C6P C 0.6716(6) 0.5594(5) 0.7716(3) 0.066(4) Uani 1 1 d U . .
H6PA H 0.7071 0.5528 0.7916 0.079 Uiso 1 1 calc R . .
C7P C 0.6529(6) 0.5143(6) 0.7543(4) 0.074(4) Uani 1 1 d U . .
H7PA H 0.6761 0.4763 0.7622 0.089 Uiso 1 1 calc R . .
C8P C 0.6008(6) 0.5223(5) 0.7256(3) 0.062(3) Uani 1 1 d U . .
H8PA H 0.5882 0.4907 0.7132 0.074 Uiso 1 1 calc R . .
C9P C 0.5672(6) 0.5785(5) 0.7152(3) 0.056(3) Uani 1 1 d U . .
H9PA H 0.5298 0.5844 0.6960 0.067 Uiso 1 1 calc R . .
C10P C 0.5981(6) 0.8497(5) 0.7109(3) 0.059(3) Uani 1 1 d U . .
C11P C 0.6662(7) 0.8458(6) 0.7311(4) 0.093(4) Uani 1 1 d U . .
H11P H 0.6859 0.8086 0.7435 0.112 Uiso 1 1 calc R . .
C12P C 0.7042(8) 0.8985(7) 0.7323(5) 0.119(5) Uani 1 1 d U . .
H12P H 0.7494 0.8971 0.7469 0.142 Uiso 1 1 calc R . .
C13P C 0.6794(8) 0.9508(6) 0.7138(4) 0.097(4) Uani 1 1 d U . .
H13P H 0.7106 0.9851 0.7119 0.117 Uiso 1 1 calc R . .
C14P C 0.6089(8) 0.9549(6) 0.6975(4) 0.101(4) Uani 1 1 d U . .
H14P H 0.5866 0.9926 0.6877 0.121 Uiso 1 1 calc R . .
C15P C 0.5698(7) 0.9023(5) 0.6956(4) 0.085(4) Uani 1 1 d U . .
H15P H 0.5219 0.9046 0.6831 0.102 Uiso 1 1 calc R . .
O1Q O 0.4806(3) 0.7156(3) 0.5353(2) 0.0402(19) Uani 1 1 d U . .
O2Q O 0.3731(3) 0.6256(2) 0.55032(18) 0.0346(17) Uani 1 1 d U . .
C1Q C 0.5038(6) 0.6876(5) 0.5100(3) 0.044(3) Uani 1 1 d U . .
C2Q C 0.4687(5) 0.6373(4) 0.5030(3) 0.046(3) Uani 1 1 d U . .
H2QA H 0.4906 0.6202 0.4831 0.055 Uiso 1 1 calc R . .
C3Q C 0.4052(6) 0.6089(4) 0.5217(3) 0.038(3) Uani 1 1 d U . .
C4Q C 0.5744(6) 0.7145(5) 0.4888(3) 0.054(3) Uani 1 1 d U . .
C5Q C 0.6218(7) 0.6803(6) 0.4704(4) 0.079(4) Uani 1 1 d U . .
H5QA H 0.6115 0.6394 0.4715 0.095 Uiso 1 1 calc R . .
C6Q C 0.6873(7) 0.7081(6) 0.4494(4) 0.096(4) Uani 1 1 d U . .
H6QA H 0.7226 0.6848 0.4378 0.115 Uiso 1 1 calc R . .
C7Q C 0.6986(7) 0.7654(6) 0.4462(4) 0.087(4) Uani 1 1 d U . .
H7QA H 0.7383 0.7840 0.4297 0.104 Uiso 1 1 calc R . .
C8Q C 0.6551(7) 0.7981(5) 0.4658(4) 0.069(4) Uani 1 1 d U . .
H8QA H 0.6666 0.8388 0.4648 0.083 Uiso 1 1 calc R . .
C9Q C 0.5925(5) 0.7720(5) 0.4879(3) 0.053(3) Uani 1 1 d U . .
H9QA H 0.5625 0.7949 0.5023 0.063 Uiso 1 1 calc R . .
C10Q C 0.3659(6) 0.5595(4) 0.5091(3) 0.041(3) Uani 1 1 d U . .
C11Q C 0.2912(6) 0.5444(4) 0.5207(3) 0.046(3) Uani 1 1 d U . .
H11Q H 0.2653 0.5658 0.5374 0.055 Uiso 1 1 calc R . .
C12Q C 0.2525(6) 0.4984(5) 0.5083(3) 0.058(3) Uani 1 1 d U . .
H12Q H 0.2002 0.4896 0.5153 0.069 Uiso 1 1 calc R . .
C13Q C 0.2937(8) 0.4658(5) 0.4851(4) 0.070(4) Uani 1 1 d U . .
H13Q H 0.2688 0.4336 0.4771 0.084 Uiso 1 1 calc R . .
C14Q C 0.3668(7) 0.4783(5) 0.4737(3) 0.063(3) Uani 1 1 d U . .
H14Q H 0.3932 0.4558 0.4577 0.076 Uiso 1 1 calc R . .
C15Q C 0.4030(6) 0.5252(5) 0.4858(3) 0.063(3) Uani 1 1 d U . .
H15Q H 0.4549 0.5342 0.4780 0.076 Uiso 1 1 calc R . .
O1R O 0.4578(3) 0.7699(2) 0.61348(17) 0.0305(17) Uani 1 1 d U . .
O2R O 0.5051(3) 0.6516(2) 0.61013(17) 0.0350(18) Uani 1 1 d U . .
C1R C 0.5332(5) 0.7790(4) 0.6086(3) 0.034(3) Uani 1 1 d U . .
C2R C 0.5875(5) 0.7331(4) 0.6113(3) 0.032(3) Uani 1 1 d U . .
H2RA H 0.6404 0.7439 0.6098 0.038 Uiso 1 1 calc R . .
C3R C 0.5704(5) 0.6718(4) 0.6161(3) 0.033(3) Uani 1 1 d U . .
C4R C 0.5541(5) 0.8426(4) 0.5985(3) 0.031(2) Uani 1 1 d U . .
C5R C 0.6256(6) 0.8596(5) 0.5804(3) 0.062(3) Uani 1 1 d U . .
H5RA H 0.6601 0.8300 0.5745 0.074 Uiso 1 1 calc R . .
C6R C 0.6462(6) 0.9195(5) 0.5709(3) 0.069(4) Uani 1 1 d U . .
H6RA H 0.6931 0.9311 0.5576 0.083 Uiso 1 1 calc R . .
C7R C 0.5960(6) 0.9621(5) 0.5814(3) 0.054(3) Uani 1 1 d U . .
H7RA H 0.6105 1.0028 0.5762 0.065 Uiso 1 1 calc R . .
C8R C 0.5266(6) 0.9465(4) 0.5991(3) 0.051(3) Uani 1 1 d U . .
H8RA H 0.4929 0.9760 0.6057 0.061 Uiso 1 1 calc R . .
C9R C 0.5065(5) 0.8874(4) 0.6071(3) 0.039(3) Uani 1 1 d U . .
H9RA H 0.4579 0.8769 0.6190 0.047 Uiso 1 1 calc R . .
C10R C 0.6337(5) 0.6276(4) 0.6273(3) 0.034(3) Uani 1 1 d U . .
C11R C 0.6252(6) 0.5710(4) 0.6193(3) 0.049(3) Uani 1 1 d U . .
H11R H 0.5820 0.5616 0.6058 0.059 Uiso 1 1 calc R . .
C12R C 0.6820(6) 0.5280(5) 0.6316(3) 0.057(3) Uani 1 1 d U . .
H12R H 0.6765 0.4890 0.6266 0.068 Uiso 1 1 calc R . .
C13R C 0.7450(6) 0.5409(5) 0.6505(3) 0.057(3) Uani 1 1 d U . .
H13R H 0.7836 0.5114 0.6580 0.068 Uiso 1 1 calc R . .
C14R C 0.7522(5) 0.5968(5) 0.6587(3) 0.052(3) Uani 1 1 d U . .
H14R H 0.7952 0.6056 0.6726 0.063 Uiso 1 1 calc R . .
C15R C 0.6963(5) 0.6413(4) 0.6467(3) 0.042(3) Uani 1 1 d U . .
H15R H 0.7019 0.6802 0.6519 0.050 Uiso 1 1 calc R . .
O1S O 0.2947(3) 0.5466(2) 0.65190(18) 0.0408(19) Uani 1 1 d U . .
O2S O 0.2792(3) 0.5928(2) 0.71817(18) 0.0400(19) Uani 1 1 d U . .
C1S C 0.3542(6) 0.5201(4) 0.6684(3) 0.047(3) Uani 1 1 d U . .
C2S C 0.3764(6) 0.5279(4) 0.7064(3) 0.049(3) Uani 1 1 d U . .
H2SA H 0.4210 0.5069 0.7167 0.059 Uiso 1 1 calc R . .
C3S C 0.3356(6) 0.5658(5) 0.7303(3) 0.053(3) Uani 1 1 d U . .
C4S C 0.4026(6) 0.4828(5) 0.6485(3) 0.055(3) Uani 1 1 d U . .
C5S C 0.4558(7) 0.4417(5) 0.6653(4) 0.072(4) Uani 1 1 d U . .
H5SA H 0.4636 0.4359 0.6917 0.086 Uiso 1 1 calc R . .
C6S C 0.4986(7) 0.4083(6) 0.6431(4) 0.081(4) Uani 1 1 d U . .
H6SA H 0.5354 0.3803 0.6551 0.097 Uiso 1 1 calc R . .
C7S C 0.4899(7) 0.4141(6) 0.6046(4) 0.091(4) Uani 1 1 d U . .
H7SA H 0.5191 0.3909 0.5900 0.109 Uiso 1 1 calc R . .
C8S C 0.4341(7) 0.4571(5) 0.5883(4) 0.082(4) Uani 1 1 d U . .
H8SA H 0.4252 0.4637 0.5619 0.099 Uiso 1 1 calc R . .
C9S C 0.3937(6) 0.4888(5) 0.6107(3) 0.060(3) Uani 1 1 d U . .
H9SA H 0.3568 0.5170 0.5990 0.071 Uiso 1 1 calc R . .
C10S C 0.3671(6) 0.5640(5) 0.7659(3) 0.046(3) Uani 1 1 d U . .
C11S C 0.4345(6) 0.5358(4) 0.7818(3) 0.055(3) Uani 1 1 d U . .
H11S H 0.4613 0.5092 0.7687 0.066 Uiso 1 1 calc R . .
C12S C 0.4645(6) 0.5453(5) 0.8165(3) 0.061(3) Uani 1 1 d U . .
H12S H 0.5109 0.5261 0.8260 0.074 Uiso 1 1 calc R . .
C13S C 0.4252(7) 0.5827(5) 0.8364(4) 0.077(4) Uani 1 1 d U . .
H13S H 0.4435 0.5886 0.8600 0.092 Uiso 1 1 calc R . .
C14S C 0.3563(7) 0.6129(5) 0.8208(4) 0.080(4) Uani 1 1 d U . .
H14S H 0.3291 0.6389 0.8342 0.096 Uiso 1 1 calc R . .
C15S C 0.3287(7) 0.6036(5) 0.7851(4) 0.067(3) Uani 1 1 d U . .
H15S H 0.2843 0.6246 0.7745 0.081 Uiso 1 1 calc R . .
O1T O 0.1375(3) 0.5894(2) 0.63005(17) 0.0335(17) Uani 1 1 d U . .
O2T O 0.1208(3) 0.6304(2) 0.69822(16) 0.0315(17) Uani 1 1 d U . .
C1T C 0.0641(6) 0.5925(4) 0.6297(3) 0.038(3) Uani 1 1 d U . .
C2T C 0.0197(5) 0.6125(4) 0.6580(3) 0.037(3) Uani 1 1 d U . .
H2TA H -0.0345 0.6156 0.6546 0.045 Uiso 1 1 calc R . .
C3T C 0.0492(6) 0.6284(4) 0.6915(3) 0.035(3) Uani 1 1 d U . .
C4T C -0.0054(6) 0.6463(4) 0.7193(3) 0.034(3) Uani 1 1 d U . .
C5T C -0.0799(6) 0.6237(5) 0.7250(3) 0.053(3) Uani 1 1 d U . .
H5TA H -0.0950 0.5937 0.7117 0.064 Uiso 1 1 calc R . .
C6T C -0.1330(7) 0.6434(5) 0.7494(4) 0.065(3) Uani 1 1 d U . .
H6TA H -0.1843 0.6286 0.7519 0.078 Uiso 1 1 calc R . .
C7T C -0.1097(7) 0.6850(5) 0.7702(4) 0.074(4) Uani 1 1 d U . .
H7TA H -0.1446 0.6989 0.7873 0.089 Uiso 1 1 calc R . .
C8T C -0.0346(7) 0.7062(5) 0.7656(4) 0.071(4) Uani 1 1 d U . .
H8TA H -0.0178 0.7343 0.7799 0.085 Uiso 1 1 calc R . .
C9T C 0.0155(6) 0.6870(5) 0.7404(3) 0.048(3) Uani 1 1 d U . .
H9TA H 0.0664 0.7025 0.7376 0.058 Uiso 1 1 calc R . .
C10T C 0.0251(6) 0.5767(4) 0.5975(3) 0.035(3) Uani 1 1 d U . .
C11T C 0.0653(6) 0.5797(4) 0.5639(3) 0.049(3) Uani 1 1 d U . .
H11T H 0.1176 0.5920 0.5620 0.058 Uiso 1 1 calc R . .
C12T C 0.0305(6) 0.5649(4) 0.5331(3) 0.053(3) Uani 1 1 d U . .
H12T H 0.0593 0.5676 0.5102 0.063 Uiso 1 1 calc R . .
C13T C -0.0446(6) 0.5463(4) 0.5345(3) 0.050(3) Uani 1 1 d U . .
H13T H -0.0679 0.5354 0.5132 0.061 Uiso 1 1 calc R . .
C14T C -0.0850(6) 0.5442(4) 0.5681(3) 0.048(3) Uani 1 1 d U . .
H14T H -0.1378 0.5331 0.5695 0.057 Uiso 1 1 calc R . .
C15T C -0.0522(6) 0.5574(4) 0.5992(3) 0.044(3) Uani 1 1 d U . .
H15T H -0.0811 0.5536 0.6222 0.052 Uiso 1 1 calc R . .
N1BA N 0.4146(8) 0.2251(7) 0.0770(5) 0.174(6) Uiso 1 1 d D . .
C2BA C 0.4101(10) 0.2694(8) 0.0549(5) 0.157(7) Uiso 1 1 d D . .
C3BA C 0.4000(10) 0.3231(8) 0.0281(5) 0.208(9) Uiso 1 1 d D . .
H3B1 H 0.3910 0.3130 0.0040 0.312 Uiso 1 1 d R . .
H3B2 H 0.4461 0.3463 0.0268 0.312 Uiso 1 1 d R . .
H3B3 H 0.3569 0.3457 0.0352 0.312 Uiso 1 1 d R . .
N1CA N 0.5968(8) -0.0049(6) 0.2219(4) 0.158(5) Uiso 1 1 d D . .
C2CA C 0.5555(10) 0.0384(8) 0.2118(6) 0.168(7) Uiso 1 1 d D . .
C3CA C 0.4923(10) 0.0807(8) 0.1961(6) 0.218(9) Uiso 1 1 d D . .
H3C1 H 0.4448 0.0601 0.1948 0.328 Uiso 1 1 d R . .
H3C2 H 0.5064 0.1023 0.1715 0.328 Uiso 1 1 d R . .
H3C3 H 0.4857 0.1081 0.2131 0.328 Uiso 1 1 d R . .
N1DA N 0.2795(10) 0.2916(8) 0.1640(5) 0.218(8) Uiso 1 1 d D . .
C2DA C 0.3448(11) 0.2760(8) 0.1669(5) 0.158(7) Uiso 1 1 d D . .
C3DA C 0.4275(10) 0.2685(8) 0.1691(5) 0.186(8) Uiso 1 1 d D . .
H3D1 H 0.4501 0.2776 0.1442 0.279 Uiso 1 1 d R . .
H3D2 H 0.4391 0.2280 0.1802 0.279 Uiso 1 1 d R . .
H3D3 H 0.4483 0.2945 0.1843 0.279 Uiso 1 1 d R . .
N1EA N 0.4472(11) 0.1312(9) 0.7792(7) 0.244(9) Uiso 1 1 d D . .
C2EA C 0.4425(15) 0.1368(14) 0.7451(8) 0.280(14) Uiso 1 1 d D . .
C3EA C 0.407(2) 0.1582(16) 0.7092(8) 0.47(2) Uiso 1 1 d D . .
H3E1 H 0.4371 0.1636 0.6863 0.702 Uiso 1 1 d R . .
H3E2 H 0.3894 0.1962 0.7138 0.702 Uiso 1 1 d R . .
H3E3 H 0.3630 0.1339 0.7069 0.702 Uiso 1 1 d R . .
N1FA N 0.1258(7) 0.0063(6) 0.2746(4) 0.137(5) Uiso 1 1 d D . .
C2FA C 0.1007(8) 0.0518(7) 0.2814(5) 0.118(6) Uiso 1 1 d D . .
C3FA C 0.0826(12) 0.1149(8) 0.2764(7) 0.269(12) Uiso 1 1 d D . .
H3F1 H 0.1276 0.1391 0.2700 0.403 Uiso 1 1 d R . .
H3F2 H 0.0622 0.1204 0.3005 0.403 Uiso 1 1 d R . .
H3F3 H 0.0443 0.1264 0.2575 0.403 Uiso 1 1 d R . .
N1GA N 0.0931(7) 0.2178(6) 0.5750(4) 0.140(5) Uiso 1 1 d D . .
C2GA C 0.0896(8) 0.2633(6) 0.5543(4) 0.109(5) Uiso 1 1 d D . .
C3GA C 0.0893(8) 0.3161(6) 0.5264(4) 0.137(6) Uiso 1 1 d D . .
H3G1 H 0.1397 0.3221 0.5148 0.206 Uiso 1 1 d R . .
H3G2 H 0.0753 0.3499 0.5374 0.206 Uiso 1 1 d R . .
H3G3 H 0.0524 0.3116 0.5077 0.206 Uiso 1 1 d R . .
N1HA N 0.1922(8) 0.4550(6) 0.6162(4) 0.149(5) Uiso 1 1 d D . .
C2HA C 0.1320(9) 0.4322(7) 0.6052(5) 0.132(6) Uiso 1 1 d D . .
C3HA C 0.0753(7) 0.4092(5) 0.5888(4) 0.098(5) Uiso 1 1 d D . .
H3H1 H 0.0351 0.4388 0.5845 0.147 Uiso 1 1 d R . .
H3H2 H 0.0563 0.3744 0.6056 0.147 Uiso 1 1 d R . .
H3H3 H 0.0911 0.3988 0.5652 0.147 Uiso 1 1 d R . .
N1IA N 0.4296(7) 0.4076(5) 0.0921(4) 0.136(5) Uiso 1 1 d D . .
C2IA C 0.3729(8) 0.4275(6) 0.1041(4) 0.103(5) Uiso 1 1 d D . .
C3IA C 0.3006(7) 0.4484(6) 0.1169(4) 0.122(5) Uiso 1 1 d D . .
H3I1 H 0.2688 0.4628 0.0956 0.182 Uiso 1 1 d R . .
H3I2 H 0.3097 0.4801 0.1303 0.182 Uiso 1 1 d R . .
H3I3 H 0.2750 0.4163 0.1334 0.182 Uiso 1 1 d R . .
N1JA N 0.1283(15) 0.1704(12) 0.2067(8) 0.161(11) Uiso 0.50 1 d PD . .
C2JA C 0.1341(13) 0.2029(11) 0.1765(7) 0.087(8) Uiso 0.50 1 d PD . .
C3JA C 0.1187(17) 0.2475(13) 0.1441(8) 0.157(14) Uiso 0.50 1 d PD . .
H3J1 H 0.0667 0.2406 0.1376 0.236 Uiso 0.50 1 d PR . .
H3J2 H 0.1529 0.2440 0.1234 0.236 Uiso 0.50 1 d PR . .
H3J3 H 0.1225 0.2867 0.1498 0.236 Uiso 0.50 1 d PR . .
N1KA N 0.2548(12) 0.3151(9) 0.6604(6) 0.098(7) Uiso 0.50 1 d PD . .
C2KA C 0.2052(13) 0.2804(10) 0.6631(7) 0.085(8) Uiso 0.50 1 d PD . .
C3KA C 0.1300(15) 0.2548(14) 0.6615(11) 0.190(16) Uiso 0.50 1 d PD . .
H3K1 H 0.1177 0.2720 0.6832 0.285 Uiso 0.50 1 d PR . .
H3K2 H 0.1016 0.2187 0.6629 0.285 Uiso 0.50 1 d PR . .
H3K3 H 0.1165 0.2824 0.6390 0.285 Uiso 0.50 1 d PR . .
N1AA N 0.5356 0.2748 0.5891 0.307 Uiso 1 1 d D . .
C2AA C 0.4824 0.2631 0.6103 0.255 Uiso 1 1 d D . .
C3AA C 0.4209 0.2429 0.6365 0.233 Uiso 1 1 d D . .
H3A1 H 0.4309 0.2046 0.6519 0.350 Uiso 1 1 d R . .
H3A2 H 0.3751 0.2410 0.6223 0.350 Uiso 1 1 d R . .
H3A3 H 0.4137 0.2719 0.6524 0.350 Uiso 1 1 d R . .

loop_
_atom_site_aniso_label
_atom_site_aniso_U_11
_atom_site_aniso_U_22
_atom_site_aniso_U_33
_atom_site_aniso_U_23
_atom_site_aniso_U_13
_atom_site_aniso_U_12
Gd1 0.0285(3) 0.0323(3) 0.0353(4) 0.0052(3) 0.0051(2) -0.0022(2)
Gd2 0.0391(3) 0.0272(3) 0.0375(4) 0.0039(3) 0.0076(3) -0.0010(2)
Gd3 0.0354(3) 0.0310(3) 0.0470(4) 0.0080(3) 0.0131(3) 0.0043(2)
Gd4 0.0274(3) 0.0304(3) 0.0446(4) 0.0088(3) 0.0040(3) 0.0004(2)
Gd5 0.0302(3) 0.0260(3) 0.0371(4) 0.0056(3) 0.0042(2) 0.0019(2)
O1W 0.035(4) 0.028(3) 0.032(4) 0.006(3) 0.007(3) 0.005(3)
O2W 0.022(3) 0.033(4) 0.025(4) 0.008(3) 0.005(3) 0.002(3)
O3W 0.035(4) 0.022(3) 0.033(4) 0.002(3) 0.008(3) 0.001(3)
O4W 0.026(4) 0.024(3) 0.044(4) 0.007(3) -0.002(3) 0.004(3)
O5W 0.027(4) 0.034(4) 0.029(4) 0.004(3) 0.009(3) 0.001(3)
O1A 0.034(4) 0.022(3) 0.037(4) 0.012(3) 0.006(3) -0.002(3)
O2A 0.040(4) 0.046(4) 0.031(4) 0.003(4) 0.004(3) 0.001(3)
C1A 0.030(5) 0.032(5) 0.029(5) 0.001(4) 0.009(4) -0.006(4)
C2A 0.037(5) 0.039(5) 0.025(5) 0.001(4) 0.000(4) -0.001(4)
C3A 0.037(5) 0.037(5) 0.033(5) -0.005(5) 0.002(5) -0.006(4)
C4A 0.037(5) 0.023(5) 0.036(5) 0.009(4) 0.002(4) 0.003(4)
C5A 0.047(5) 0.032(5) 0.037(6) 0.002(5) 0.004(5) 0.003(4)
C6A 0.054(6) 0.041(5) 0.053(6) -0.002(5) 0.004(5) 0.011(5)
C7A 0.050(6) 0.038(5) 0.053(6) -0.001(5) 0.006(5) 0.014(4)
C8A 0.061(6) 0.045(5) 0.041(6) 0.004(5) 0.001(5) 0.010(5)
C9A 0.043(5) 0.041(5) 0.052(6) -0.004(5) -0.005(5) 0.003(4)
C10A 0.044(5) 0.041(5) 0.047(6) 0.001(5) -0.001(5) 0.009(5)
C11A 0.054(6) 0.043(5) 0.045(6) -0.006(5) -0.008(5) 0.007(5)
C12A 0.067(6) 0.053(6) 0.055(6) -0.010(5) -0.011(5) 0.001(5)
C13A 0.078(7) 0.066(6) 0.057(6) -0.013(5) -0.008(6) 0.012(6)
C14A 0.073(6) 0.071(6) 0.066(7) -0.006(6) 0.002(6) 0.017(6)
C15A 0.058(6) 0.053(6) 0.053(6) -0.007(5) 0.001(5) 0.009(5)
O1B 0.033(4) 0.039(4) 0.035(4) 0.008(3) 0.012(3) -0.005(3)
O2B 0.037(4) 0.044(4) 0.028(4) 0.004(3) 0.003(3) -0.011(3)
C1B 0.034(5) 0.041(5) 0.045(6) -0.004(5) -0.004(5) 0.007(4)
C2B 0.039(5) 0.047(5) 0.049(6) -0.004(5) 0.007(5) -0.003(4)
C3B 0.038(5) 0.036(5) 0.040(5) -0.003(4) 0.007(5) -0.016(4)
C4B 0.037(5) 0.049(5) 0.055(6) 0.002(5) 0.005(5) -0.012(4)
C5B 0.045(6) 0.067(6) 0.078(7) 0.003(6) 0.000(5) -0.011(5)
C6B 0.046(6) 0.068(6) 0.078(7) 0.002(5) -0.004(5) 0.003(5)
C7B 0.057(6) 0.072(6) 0.086(7) -0.008(6) -0.005(6) 0.003(5)
C8B 0.062(6) 0.075(6) 0.082(7) -0.001(6) 0.003(6) -0.021(5)
C9B 0.052(6) 0.073(6) 0.080(7) 0.009(6) 0.003(6) -0.006(5)
C10B 0.041(5) 0.038(5) 0.042(5) 0.000(5) 0.005(5) -0.009(4)
C11B 0.051(6) 0.042(5) 0.042(6) 0.006(5) 0.011(5) -0.001(4)
C12B 0.055(6) 0.057(6) 0.049(6) 0.002(5) 0.006(5) 0.013(5)
C13B 0.064(6) 0.047(5) 0.044(6) 0.004(5) 0.005(5) -0.008(5)
C14B 0.050(6) 0.075(6) 0.055(6) 0.007(5) 0.005(5) -0.022(5)
C15B 0.045(6) 0.067(6) 0.050(6) 0.011(5) 0.000(5) -0.011(5)
O1C 0.058(5) 0.033(4) 0.053(5) 0.001(4) 0.009(4) -0.009(3)
O2C 0.066(5) 0.035(4) 0.045(5) -0.020(4) 0.003(4) -0.013(4)
C1C 0.093(6) 0.040(6) 0.059(7) -0.005(5) 0.016(6) -0.011(5)
C2C 0.119(7) 0.064(6) 0.068(7) -0.019(6) 0.019(6) -0.014(6)
C3C 0.094(6) 0.060(6) 0.054(6) -0.004(6) 0.007(6) -0.019(6)
C4C 0.143(7) 0.079(7) 0.094(7) -0.023(6) 0.031(6) 0.007(6)
C5C 0.128(8) 0.110(8) 0.134(8) -0.007(7) -0.001(7) -0.001(7)
C6C 0.145(8) 0.131(8) 0.148(9) -0.024(7) 0.000(7) 0.003(7)
C7C 0.135(8) 0.119(8) 0.128(8) -0.009(7) 0.013(7) -0.015(7)
C8C 0.094(7) 0.063(6) 0.101(7) -0.014(6) 0.031(6) 0.004(6)
C9C 0.063(6) 0.028(5) 0.057(6) -0.006(5) 0.020(5) -0.005(4)
C10C 0.116(7) 0.075(6) 0.064(7) -0.019(6) -0.006(6) -0.024(6)
C11C 0.110(7) 0.068(6) 0.071(7) -0.011(6) 0.006(6) -0.017(6)
C12C 0.135(8) 0.100(7) 0.092(8) -0.013(7) 0.002(7) -0.018(6)
C13C 0.184(9) 0.142(8) 0.129(9) -0.019(7) -0.001(7) -0.042(7)
C14C 0.209(9) 0.160(9) 0.135(9) -0.030(7) -0.011(8) -0.026(7)
C15C 0.170(8) 0.120(8) 0.103(8) -0.015(7) -0.008(7) -0.035(7)
O1D 0.049(4) 0.045(4) 0.031(4) 0.001(3) 0.002(3) -0.009(3)
O2D 0.041(4) 0.038(4) 0.042(5) -0.008(3) 0.006(3) -0.008(3)
C1D 0.052(6) 0.038(5) 0.039(5) 0.000(5) 0.008(5) -0.010(5)
C2D 0.037(5) 0.044(5) 0.047(6) -0.003(5) 0.011(5) -0.014(4)
C3D 0.037(5) 0.038(5) 0.051(6) -0.007(5) 0.013(5) -0.005(4)
C4D 0.035(5) 0.047(5) 0.055(6) -0.016(5) 0.005(5) -0.014(4)
C5D 0.055(6) 0.063(6) 0.077(7) -0.007(6) 0.006(5) 0.000(5)
C6D 0.057(6) 0.064(6) 0.089(7) -0.011(6) 0.004(6) 0.002(5)
C7D 0.068(6) 0.072(6) 0.088(7) -0.020(6) -0.003(6) 0.001(6)
C8D 0.059(6) 0.072(6) 0.100(7) -0.016(6) 0.008(6) -0.012(5)
C9D 0.061(6) 0.052(6) 0.086(7) -0.023(5) 0.001(6) -0.002(5)
C10D 0.060(6) 0.048(5) 0.052(6) 0.004(5) -0.002(5) -0.019(5)
C11D 0.057(6) 0.045(5) 0.052(6) 0.009(5) -0.003(5) -0.009(5)
C12D 0.080(6) 0.063(6) 0.060(6) 0.013(5) -0.005(5) -0.012(5)
C13D 0.090(7) 0.063(6) 0.083(7) 0.010(6) -0.014(6) -0.014(6)
C14D 0.095(7) 0.077(7) 0.092(7) 0.017(6) -0.020(6) -0.030(6)
C15D 0.077(6) 0.069(6) 0.081(7) 0.013(6) -0.017(6) -0.026(5)
O1E 0.079(5) 0.030(4) 0.055(5) -0.007(4) 0.018(4) 0.015(4)
O2E 0.049(4) 0.025(4) 0.047(5) 0.006(4) 0.009(4) 0.005(3)
C1E 0.073(6) 0.060(6) 0.046(6) -0.011(5) 0.003(5) 0.011(5)
C2E 0.068(6) 0.044(5) 0.053(6) -0.006(5) 0.012(5) 0.021(5)
C3E 0.068(6) 0.037(5) 0.054(6) -0.006(5) 0.007(5) 0.015(5)
C4E 0.091(6) 0.067(6) 0.071(7) -0.021(6) 0.008(6) 0.010(5)
C5E 0.122(7) 0.087(7) 0.092(8) -0.016(7) -0.004(7) 0.013(6)
C6E 0.137(8) 0.103(7) 0.107(8) -0.042(7) 0.004(7) 0.004(7)
C7E 0.142(8) 0.110(8) 0.104(8) -0.006(7) -0.013(7) 0.000(7)
C8E 0.140(8) 0.110(8) 0.102(8) -0.003(7) 0.015(7) 0.003(7)
C9E 0.133(7) 0.084(7) 0.082(7) -0.011(6) 0.013(7) 0.009(6)
C10E 0.069(6) 0.041(5) 0.061(6) -0.004(5) 0.012(5) 0.025(5)
C11E 0.046(5) 0.037(5) 0.062(6) -0.001(5) -0.005(5) 0.003(4)
C12E 0.055(6) 0.045(6) 0.061(6) 0.001(5) -0.001(5) -0.001(5)
C13E 0.092(7) 0.058(6) 0.081(7) 0.001(6) 0.006(6) 0.003(6)
C14E 0.145(8) 0.078(7) 0.120(8) -0.014(7) 0.012(7) 0.030(6)
C15E 0.137(8) 0.073(7) 0.101(8) 0.008(6) 0.023(7) 0.026(6)
O1F 0.043(5) 0.070(5) 0.049(5) 0.011(4) 0.017(4) -0.010(4)
O2F 0.064(5) 0.070(5) 0.051(5) -0.005(4) 0.017(4) 0.024(4)
C1F 0.054(6) 0.076(6) 0.053(6) 0.017(5) -0.001(5) -0.009(5)
C2F 0.056(6) 0.088(7) 0.066(7) -0.013(6) 0.005(5) 0.003(6)
C3F 0.060(6) 0.077(6) 0.063(6) -0.021(6) -0.002(5) 0.023(5)
C4F 0.054(6) 0.100(7) 0.067(7) 0.019(6) 0.005(5) -0.019(6)
C5F 0.081(7) 0.133(8) 0.081(7) 0.015(6) -0.002(6) -0.021(6)
C6F 0.085(7) 0.126(8) 0.095(8) 0.010(7) -0.003(6) -0.024(7)
C7F 0.089(7) 0.115(8) 0.102(8) 0.028(7) -0.015(6) -0.014(7)
C8F 0.083(7) 0.102(7) 0.111(8) 0.022(6) -0.027(6) -0.002(6)
C9F 0.069(6) 0.092(7) 0.088(7) 0.028(6) -0.026(6) -0.022(6)
C10F 0.094(7) 0.114(7) 0.103(7) -0.037(6) 0.008(6) 0.004(6)
C11F 0.121(8) 0.112(8) 0.104(8) -0.022(7) 0.007(7) 0.044(7)
C12F 0.156(9) 0.147(8) 0.141(9) -0.029(7) 0.010(7) 0.022(7)
C13F 0.158(9) 0.170(9) 0.172(9) -0.026(7) -0.010(8) 0.017(8)
C14F 0.166(9) 0.187(10) 0.193(10) -0.049(8) -0.008(8) 0.011(8)
C15F 0.146(8) 0.158(9) 0.163(9) -0.037(7) -0.011(7) -0.012(7)
O1G 0.030(4) 0.047(4) 0.052(5) 0.010(4) -0.005(4) -0.001(3)
O2G 0.036(4) 0.031(4) 0.051(5) -0.002(4) 0.001(4) 0.008(3)
C1G 0.049(6) 0.047(6) 0.049(6) 0.001(5) -0.011(5) -0.007(5)
C2G 0.058(6) 0.050(6) 0.059(6) -0.001(5) -0.010(5) -0.004(5)
C3G 0.052(6) 0.044(5) 0.051(6) 0.003(5) -0.002(5) -0.009(5)
C4G 0.057(6) 0.059(6) 0.073(6) -0.001(5) -0.032(5) -0.001(5)
C5G 0.112(7) 0.109(7) 0.126(8) -0.009(7) -0.054(7) 0.016(6)
C6G 0.131(8) 0.133(8) 0.149(8) -0.031(7) -0.062(7) 0.006(7)
C7G 0.115(8) 0.092(7) 0.120(8) -0.003(7) -0.040(7) 0.010(7)
C8G 0.073(7) 0.066(6) 0.085(7) 0.001(6) -0.019(6) 0.002(5)
C9G 0.050(6) 0.061(6) 0.069(7) 0.008(6) -0.013(5) -0.001(5)
C10G 0.050(6) 0.046(5) 0.046(6) -0.007(5) 0.001(5) -0.012(5)
C11G 0.060(6) 0.043(5) 0.056(6) -0.016(5) 0.002(5) 0.001(5)
C12G 0.067(6) 0.059(6) 0.067(7) -0.008(6) 0.007(5) 0.003(5)
C13G 0.094(7) 0.066(6) 0.075(7) -0.014(6) 0.019(6) -0.002(6)
C14G 0.090(7) 0.068(6) 0.070(7) -0.017(6) 0.003(6) -0.015(6)
C15G 0.074(6) 0.059(6) 0.058(6) -0.007(6) -0.003(6) -0.006(5)
O1H 0.018(4) 0.043(4) 0.046(5) 0.005(3) 0.007(3) 0.003(3)
O2H 0.037(4) 0.032(4) 0.051(5) 0.007(3) 0.010(4) -0.001(3)
C1H 0.037(5) 0.039(5) 0.049(6) 0.002(5) 0.004(5) 0.002(4)
C2H 0.024(5) 0.034(5) 0.049(6) 0.008(5) 0.002(4) -0.005(4)
C3H 0.025(5) 0.038(5) 0.052(6) 0.005(5) -0.001(5) 0.003(4)
C4H 0.031(5) 0.031(5) 0.039(5) 0.000(4) 0.004(4) 0.002(4)
C5H 0.043(5) 0.042(5) 0.046(6) 0.002(5) 0.000(5) 0.005(5)
C6H 0.059(6) 0.042(5) 0.055(6) -0.002(5) 0.011(5) 0.002(5)
C7H 0.048(6) 0.043(5) 0.074(7) 0.008(5) 0.012(5) 0.009(5)
C8H 0.044(6) 0.060(6) 0.082(7) 0.015(6) -0.011(5) 0.004(5)
C9H 0.043(5) 0.045(5) 0.065(6) 0.014(5) -0.005(5) -0.002(5)
C10H 0.035(5) 0.032(5) 0.051(6) 0.007(5) 0.007(5) 0.001(4)
C11H 0.049(6) 0.053(6) 0.066(6) -0.008(5) 0.006(5) -0.017(5)
C12H 0.072(6) 0.062(6) 0.078(7) -0.012(6) 0.017(6) -0.016(5)
C13H 0.052(6) 0.060(6) 0.064(6) -0.003(6) -0.003(5) -0.011(5)
C14H 0.049(6) 0.059(6) 0.066(6) 0.007(5) 0.010(5) -0.004(5)
C15H 0.037(5) 0.041(5) 0.060(6) 0.004(5) 0.019(5) -0.006(4)
O1I 0.037(4) 0.026(3) 0.042(4) 0.003(3) 0.003(3) -0.010(3)
O2I 0.035(4) 0.029(4) 0.043(4) 0.007(3) 0.002(3) -0.006(3)
C1I 0.040(5) 0.036(5) 0.041(6) -0.002(5) -0.001(5) 0.000(4)
C2I 0.055(6) 0.046(5) 0.046(6) -0.014(5) 0.002(5) -0.002(5)
C3I 0.044(5) 0.036(5) 0.039(6) 0.007(5) 0.000(5) 0.007(4)
C4I 0.050(5) 0.049(5) 0.041(6) -0.006(5) -0.006(5) -0.013(5)
C5I 0.068(6) 0.058(6) 0.048(6) -0.008(5) -0.004(5) -0.019(5)
C6I 0.084(7) 0.081(6) 0.061(7) -0.006(6) -0.007(6) -0.016(6)
C7I 0.083(6) 0.081(6) 0.058(7) -0.003(6) 0.002(6) -0.026(5)
C8I 0.078(7) 0.080(6) 0.069(7) -0.005(6) -0.009(6) -0.032(5)
C9I 0.064(6) 0.063(6) 0.047(6) 0.004(5) -0.004(5) -0.019(5)
C10I 0.043(5) 0.043(5) 0.033(5) 0.000(5) 0.002(5) 0.005(4)
C11I 0.054(6) 0.047(5) 0.044(6) -0.006(5) 0.001(5) -0.005(5)
C12I 0.072(6) 0.063(6) 0.048(6) -0.011(5) 0.006(5) -0.004(5)
C13I 0.070(6) 0.060(6) 0.047(6) -0.005(5) 0.005(5) -0.002(5)
C14I 0.049(6) 0.060(6) 0.056(6) -0.003(5) 0.005(5) 0.002(5)
C15I 0.046(6) 0.047(5) 0.041(6) 0.007(5) 0.003(5) -0.005(4)
O1J 0.033(4) 0.038(4) 0.039(4) -0.007(3) 0.007(3) 0.008(3)
O2J 0.029(4) 0.036(4) 0.037(4) 0.004(3) 0.000(3) -0.001(3)
C1J 0.041(5) 0.029(5) 0.038(5) 0.002(4) 0.005(5) 0.003(4)
C2J 0.035(5) 0.047(5) 0.040(6) -0.008(5) 0.002(5) -0.001(4)
C3J 0.038(5) 0.035(5) 0.040(6) 0.000(5) 0.001(5) -0.004(4)
C4J 0.040(5) 0.034(5) 0.039(6) -0.012(4) 0.002(5) 0.006(4)
C5J 0.054(6) 0.048(5) 0.054(6) -0.022(5) -0.002(5) 0.013(5)
C6J 0.064(6) 0.055(6) 0.043(6) -0.011(5) -0.006(5) 0.001(5)
C7J 0.064(6) 0.059(6) 0.045(6) -0.019(5) 0.009(5) 0.009(5)
C8J 0.056(6) 0.052(6) 0.056(6) -0.013(5) 0.003(5) 0.019(5)
C9J 0.044(6) 0.046(5) 0.046(6) -0.008(5) -0.002(5) 0.010(4)
C10J 0.038(5) 0.051(5) 0.039(6) -0.008(5) -0.001(5) 0.001(5)
C11J 0.062(6) 0.079(6) 0.054(6) -0.020(5) -0.005(5) -0.004(5)
C12J 0.071(7) 0.094(7) 0.076(7) -0.019(6) -0.007(6) 0.001(6)
C13J 0.097(7) 0.090(7) 0.077(7) -0.028(6) -0.020(6) -0.014(6)
C14J 0.075(7) 0.075(6) 0.080(7) -0.021(6) -0.007(6) -0.001(6)
C15J 0.063(6) 0.059(6) 0.055(6) -0.007(5) -0.010(5) -0.008(5)
Gd1A 0.0277(3) 0.0296(3) 0.0317(3) 0.0013(3) -0.0015(2) 0.0039(2)
Gd2A 0.0370(3) 0.0240(3) 0.0340(3) -0.0002(2) 0.0003(3) 0.0061(2)
Gd4A 0.0266(3) 0.0257(3) 0.0357(3) 0.0010(3) -0.0007(2) 0.0011(2)
Gd3A 0.0341(3) 0.0253(3) 0.0424(4) -0.0038(3) -0.0074(3) 0.0026(2)
Gd5A 0.0305(3) 0.0234(3) 0.0334(3) 0.0005(2) 0.0002(2) -0.0004(2)
O1WA 0.031(4) 0.027(3) 0.027(4) 0.003(3) 0.000(3) 0.002(3)
O2WA 0.030(4) 0.024(3) 0.027(4) -0.005(3) -0.003(3) 0.000(3)
O3WA 0.022(4) 0.030(3) 0.035(4) 0.002(3) -0.003(3) 0.004(3)
O4WA 0.029(4) 0.023(3) 0.036(4) -0.011(3) -0.005(3) 0.009(3)
O5WA 0.045(4) 0.009(3) 0.034(4) 0.000(3) 0.005(3) 0.005(3)
O1K 0.028(4) 0.040(4) 0.029(4) -0.002(3) -0.005(3) 0.002(3)
O2K 0.035(4) 0.016(3) 0.036(4) -0.001(3) -0.003(3) 0.002(3)
C1K 0.043(5) 0.031(5) 0.028(5) 0.004(4) -0.001(5) 0.008(4)
C2K 0.048(6) 0.037(5) 0.029(5) -0.001(5) 0.000(5) -0.005(4)
C3K 0.030(5) 0.035(5) 0.030(5) -0.002(4) -0.001(4) 0.011(4)
C4K 0.047(5) 0.025(5) 0.041(6) 0.000(4) -0.006(5) 0.003(4)
C5K 0.061(6) 0.049(6) 0.038(6) -0.001(5) -0.001(5) 0.003(5)
C6K 0.065(6) 0.055(6) 0.051(6) -0.008(5) -0.007(5) -0.016(5)
C7K 0.083(7) 0.062(6) 0.049(6) -0.009(5) -0.004(6) -0.010(6)
C8K 0.063(6) 0.052(6) 0.049(6) -0.007(5) 0.008(5) -0.004(5)
C9K 0.046(6) 0.036(5) 0.041(6) -0.016(5) 0.000(5) -0.007(4)
C10K 0.036(5) 0.029(5) 0.031(5) -0.002(4) -0.002(4) 0.002(4)
C11K 0.038(5) 0.032(5) 0.043(6) 0.000(5) 0.002(5) -0.006(4)
C12K 0.052(6) 0.036(5) 0.046(6) -0.004(5) -0.008(5) -0.006(4)
C13K 0.051(6) 0.035(5) 0.054(6) 0.006(5) 0.001(5) -0.009(4)
C14K 0.059(6) 0.048(6) 0.048(6) 0.000(5) 0.005(5) -0.006(5)
C15K 0.052(6) 0.037(5) 0.042(6) -0.006(5) 0.003(5) -0.007(4)
O1L 0.034(4) 0.039(4) 0.038(4) 0.009(3) -0.004(3) 0.006(3)
O2L 0.035(4) 0.035(4) 0.028(4) 0.008(3) -0.002(3) 0.005(3)
C1L 0.026(5) 0.025(5) 0.047(5) -0.003(4) -0.007(4) 0.006(4)
C2L 0.029(5) 0.039(5) 0.036(5) -0.002(4) -0.008(4) 0.001(4)
C3L 0.032(5) 0.032(5) 0.036(5) -0.003(4) -0.001(4) 0.012(4)
C4L 0.037(5) 0.039(5) 0.043(5) 0.002(5) -0.010(4) 0.001(4)
C5L 0.037(5) 0.054(6) 0.063(6) 0.001(5) -0.001(5) -0.004(5)
C6L 0.038(6) 0.067(6) 0.075(7) -0.001(5) -0.003(5) 0.009(5)
C7L 0.048(6) 0.049(6) 0.069(6) -0.008(5) 0.005(5) 0.002(5)
C8L 0.052(6) 0.066(6) 0.072(7) -0.003(5) 0.002(5) -0.003(5)
C9L 0.035(5) 0.063(6) 0.061(6) 0.003(5) 0.006(5) -0.001(5)
C10L 0.039(5) 0.039(5) 0.041(5) -0.005(5) -0.003(5) 0.012(4)
C11L 0.039(5) 0.055(6) 0.045(6) 0.008(5) 0.003(5) 0.013(4)
C12L 0.050(6) 0.046(5) 0.054(6) 0.009(5) -0.003(5) 0.014(5)
C13L 0.046(6) 0.046(5) 0.046(6) 0.003(5) 0.003(5) 0.006(5)
C14L 0.052(6) 0.050(5) 0.052(6) 0.001(5) 0.005(5) -0.010(5)
C15L 0.053(6) 0.047(5) 0.048(6) 0.006(5) 0.002(5) -0.005(5)
O1M 0.038(4) 0.035(4) 0.053(5) -0.003(4) -0.002(3) 0.016(3)
O2M 0.042(4) 0.025(3) 0.031(4) -0.005(3) 0.000(3) 0.010(3)
C1M 0.046(5) 0.038(5) 0.051(6) -0.017(5) -0.004(5) 0.008(4)
C2M 0.047(6) 0.032(5) 0.051(6) -0.004(5) -0.002(5) 0.022(4)
C3M 0.054(6) 0.036(5) 0.040(5) 0.002(5) -0.010(5) 0.011(5)
C4M 0.037(5) 0.050(5) 0.044(6) -0.014(5) -0.006(5) 0.013(4)
C5M 0.063(6) 0.074(6) 0.092(7) -0.009(6) -0.001(6) 0.010(5)
C6M 0.069(7) 0.089(7) 0.109(8) -0.020(6) -0.010(6) 0.015(6)
C7M 0.059(6) 0.081(7) 0.083(7) -0.021(6) -0.003(6) 0.006(6)
C8M 0.059(6) 0.076(6) 0.071(7) -0.007(6) 0.003(6) 0.007(5)
C9M 0.053(6) 0.067(6) 0.064(6) -0.003(5) -0.003(5) 0.013(5)
C10M 0.065(6) 0.052(5) 0.042(6) 0.007(5) 0.005(5) 0.020(5)
C11M 0.088(7) 0.082(7) 0.081(7) 0.020(6) 0.018(6) 0.028(6)
C12M 0.095(7) 0.089(7) 0.098(7) 0.014(6) 0.017(6) 0.023(6)
C13M 0.088(7) 0.072(6) 0.091(7) 0.011(6) 0.026(6) 0.011(6)
C14M 0.070(6) 0.059(6) 0.053(6) 0.004(5) 0.011(5) 0.010(5)
C15M 0.065(6) 0.038(5) 0.043(6) 0.006(5) -0.008(5) 0.008(5)
O1N 0.057(5) 0.034(4) 0.038(5) -0.015(4) 0.004(4) 0.005(3)
O2N 0.051(5) 0.029(4) 0.056(5) 0.000(4) 0.005(4) 0.006(3)
C1N 0.055(6) 0.052(6) 0.046(6) -0.011(5) 0.010(5) 0.004(5)
C2N 0.066(6) 0.049(6) 0.057(6) -0.023(5) 0.001(5) -0.007(5)
C3N 0.056(6) 0.040(5) 0.065(6) -0.012(5) -0.001(5) 0.001(5)
C4N 0.075(6) 0.069(6) 0.054(6) -0.022(5) 0.005(5) 0.018(5)
C5N 0.082(6) 0.076(7) 0.060(7) -0.014(6) 0.001(6) -0.002(6)
C6N 0.105(7) 0.092(7) 0.075(7) -0.013(6) 0.005(6) 0.007(6)
C7N 0.129(8) 0.114(8) 0.096(8) -0.007(7) 0.004(7) 0.011(7)
C8N 0.134(8) 0.110(8) 0.101(8) -0.029(7) 0.022(7) 0.018(7)
C9N 0.116(7) 0.098(7) 0.090(8) -0.011(6) 0.002(7) 0.009(6)
C10N 0.064(6) 0.044(5) 0.070(6) -0.020(5) 0.007(5) 0.014(5)
C11N 0.067(6) 0.046(6) 0.075(7) -0.011(5) 0.011(6) 0.014(5)
C12N 0.085(7) 0.060(6) 0.092(7) -0.013(6) -0.001(6) 0.013(5)
C13N 0.089(7) 0.082(7) 0.113(8) -0.010(7) -0.009(7) 0.006(6)
C14N 0.104(7) 0.083(7) 0.103(8) -0.022(6) 0.001(7) 0.018(6)
C15N 0.085(7) 0.061(6) 0.095(7) -0.018(6) 0.016(6) 0.012(5)
O1O 0.053(4) 0.021(4) 0.043(5) 0.005(3) 0.000(4) 0.012(3)
O2O 0.063(5) 0.033(4) 0.038(5) -0.013(4) -0.013(4) -0.009(3)
C1O 0.050(5) 0.034(5) 0.045(6) -0.008(5) 0.004(5) 0.002(4)
C2O 0.070(6) 0.040(5) 0.054(6) -0.010(5) 0.003(5) -0.010(5)
C3O 0.063(6) 0.043(5) 0.043(6) -0.009(5) 0.002(5) -0.014(5)
C4O 0.060(6) 0.036(5) 0.050(6) -0.013(5) -0.001(5) -0.013(4)
C5O 0.114(7) 0.062(6) 0.073(7) 0.003(6) -0.014(6) -0.018(6)
C6O 0.121(7) 0.059(6) 0.094(7) -0.007(6) -0.011(6) -0.019(6)
C7O 0.089(7) 0.055(6) 0.071(7) 0.003(6) 0.003(6) -0.002(5)
C8O 0.064(6) 0.045(6) 0.057(6) -0.001(5) 0.001(5) -0.010(5)
C9O 0.050(5) 0.038(5) 0.046(6) -0.001(5) 0.001(5) -0.008(4)
C10O 0.093(7) 0.062(6) 0.067(7) -0.010(6) 0.005(6) -0.011(5)
C11O 0.115(7) 0.083(7) 0.066(7) -0.017(6) -0.012(6) -0.007(6)
C12O 0.132(8) 0.094(7) 0.084(7) -0.003(7) 0.008(7) 0.004(6)
C13O 0.137(8) 0.112(8) 0.094(8) -0.019(7) -0.004(7) 0.007(7)
C14O 0.133(8) 0.102(7) 0.103(8) -0.029(7) 0.005(7) -0.013(6)
C15O 0.108(7) 0.086(7) 0.078(7) -0.021(6) 0.006(6) -0.023(6)
O1P 0.031(4) 0.035(4) 0.061(5) 0.007(4) -0.005(4) 0.006(3)
O2P 0.043(4) 0.051(4) 0.044(5) -0.010(4) -0.016(4) 0.003(3)
C1P 0.050(6) 0.059(6) 0.042(6) 0.004(5) 0.000(5) 0.002(5)
C2P 0.039(5) 0.063(6) 0.049(6) -0.011(5) -0.007(5) -0.002(5)
C3P 0.048(6) 0.052(5) 0.053(6) -0.012(5) -0.001(5) -0.008(5)
C4P 0.036(5) 0.050(5) 0.042(6) 0.008(5) -0.003(5) 0.005(5)
C5P 0.056(6) 0.073(6) 0.065(7) 0.003(6) -0.011(5) 0.006(5)
C6P 0.052(6) 0.079(7) 0.062(7) 0.002(6) -0.021(5) 0.004(5)
C7P 0.061(6) 0.075(6) 0.075(7) 0.012(6) 0.003(6) 0.011(6)
C8P 0.052(6) 0.049(6) 0.074(7) 0.015(5) -0.002(5) 0.004(5)
C9P 0.047(6) 0.052(6) 0.061(6) 0.011(5) 0.004(5) 0.012(5)
C10P 0.055(6) 0.062(6) 0.063(6) -0.018(5) -0.008(5) 0.003(5)
C11P 0.085(7) 0.082(7) 0.117(8) -0.030(6) -0.006(6) -0.007(6)
C12P 0.104(7) 0.114(8) 0.141(8) -0.033(7) -0.021(7) -0.006(7)
C13P 0.091(7) 0.088(7) 0.113(8) -0.019(6) 0.003(6) -0.021(6)
C14P 0.114(7) 0.092(7) 0.099(8) -0.025(6) -0.009(7) -0.025(6)
C15P 0.099(7) 0.070(6) 0.087(7) -0.012(6) -0.020(6) -0.032(6)
O1Q 0.032(4) 0.035(4) 0.048(5) 0.007(4) 0.000(4) 0.000(3)
O2Q 0.046(4) 0.029(4) 0.033(4) -0.015(3) 0.000(3) -0.003(3)
C1Q 0.044(6) 0.041(5) 0.044(6) -0.002(5) 0.006(5) 0.003(5)
C2Q 0.050(6) 0.045(5) 0.043(6) -0.012(5) 0.005(5) 0.008(5)
C3Q 0.042(5) 0.032(5) 0.039(6) -0.006(5) -0.003(5) 0.005(4)
C4Q 0.050(6) 0.051(6) 0.058(6) -0.007(5) 0.009(5) 0.004(5)
C5Q 0.071(7) 0.080(7) 0.083(7) -0.006(6) 0.021(6) -0.003(6)
C6Q 0.086(7) 0.097(7) 0.100(7) -0.011(7) 0.028(6) 0.006(6)
C7Q 0.078(7) 0.085(7) 0.090(7) 0.002(6) 0.022(6) -0.015(6)
C8Q 0.068(6) 0.064(6) 0.072(7) -0.003(6) 0.000(6) -0.003(5)
C9Q 0.044(6) 0.051(6) 0.059(6) 0.003(5) 0.003(5) -0.004(5)
C10Q 0.045(5) 0.042(5) 0.039(6) -0.014(5) 0.001(5) 0.006(4)
C11Q 0.051(6) 0.041(5) 0.046(6) -0.012(5) -0.002(5) 0.002(5)
C12Q 0.059(6) 0.053(6) 0.061(6) -0.012(5) -0.001(5) 0.004(5)
C13Q 0.083(7) 0.059(6) 0.071(7) -0.022(6) -0.012(6) 0.005(6)
C14Q 0.075(7) 0.060(6) 0.061(6) -0.024(5) -0.013(6) 0.009(5)
C15Q 0.057(6) 0.068(6) 0.062(7) -0.008(6) -0.003(5) 0.008(5)
O1R 0.023(4) 0.026(3) 0.043(4) -0.007(3) 0.001(3) -0.003(3)
O2R 0.035(4) 0.028(4) 0.039(4) 0.000(3) 0.000(3) 0.007(3)
C1R 0.024(5) 0.042(5) 0.034(5) -0.005(4) -0.009(4) -0.003(4)
C2R 0.024(5) 0.030(5) 0.039(5) 0.000(4) -0.004(4) -0.003(4)
C3R 0.023(5) 0.037(5) 0.036(5) 0.001(4) 0.000(4) -0.001(4)
C4R 0.020(5) 0.031(5) 0.040(5) 0.002(4) -0.004(4) -0.007(4)
C5R 0.053(6) 0.049(6) 0.074(7) 0.009(5) 0.008(5) 0.010(5)
C6R 0.051(6) 0.059(6) 0.089(7) 0.009(6) 0.005(5) -0.010(5)
C7R 0.052(6) 0.037(5) 0.068(6) 0.006(5) -0.011(5) -0.007(5)
C8R 0.052(6) 0.041(5) 0.052(6) 0.008(5) -0.001(5) -0.003(5)
C9R 0.040(5) 0.027(5) 0.051(6) -0.008(5) 0.001(5) -0.006(4)
C10R 0.028(5) 0.032(5) 0.035(5) 0.008(4) -0.005(4) 0.007(4)
C11R 0.048(6) 0.049(5) 0.050(6) -0.008(5) -0.006(5) 0.018(5)
C12R 0.056(6) 0.057(6) 0.060(6) -0.019(5) 0.001(5) 0.016(5)
C13R 0.042(6) 0.066(6) 0.059(6) -0.004(5) -0.003(5) 0.015(5)
C14R 0.034(5) 0.057(6) 0.061(6) 0.002(5) -0.004(5) 0.002(5)
C15R 0.034(5) 0.037(5) 0.052(6) -0.003(5) 0.000(5) 0.001(4)
O1S 0.043(4) 0.024(4) 0.051(5) 0.004(3) -0.001(4) 0.011(3)
O2S 0.035(4) 0.029(4) 0.048(5) 0.011(3) 0.004(3) 0.015(3)
C1S 0.052(6) 0.033(5) 0.050(6) 0.006(5) 0.011(5) -0.003(4)
C2S 0.051(6) 0.043(5) 0.050(6) 0.000(5) -0.003(5) 0.007(5)
C3S 0.044(6) 0.051(5) 0.051(6) 0.026(5) -0.019(5) -0.011(5)
C4S 0.058(6) 0.051(5) 0.052(6) 0.002(5) 0.006(5) 0.012(5)
C5S 0.079(7) 0.070(6) 0.063(7) -0.005(6) 0.007(6) 0.021(5)
C6S 0.085(7) 0.085(7) 0.069(7) -0.007(6) 0.003(6) 0.031(6)
C7S 0.097(7) 0.101(7) 0.069(7) -0.001(6) -0.002(6) 0.030(6)
C8S 0.095(7) 0.082(7) 0.066(7) -0.006(6) 0.001(6) 0.030(6)
C9S 0.073(6) 0.054(6) 0.054(6) -0.020(5) 0.009(5) 0.018(5)
C10S 0.044(5) 0.051(5) 0.043(6) -0.007(5) 0.007(5) 0.007(5)
C11S 0.055(6) 0.052(6) 0.056(6) -0.007(5) 0.004(5) -0.001(5)
C12S 0.064(6) 0.064(6) 0.050(6) 0.003(5) 0.001(5) 0.008(5)
C13S 0.083(7) 0.080(7) 0.069(7) -0.018(6) -0.001(6) 0.000(6)
C14S 0.099(7) 0.070(6) 0.072(7) -0.017(6) 0.007(6) 0.008(6)
C15S 0.076(6) 0.059(6) 0.070(7) -0.018(6) -0.010(6) 0.005(5)
O1T 0.034(4) 0.035(4) 0.033(4) -0.012(3) -0.002(3) -0.003(3)
O2T 0.026(4) 0.034(4) 0.031(4) 0.003(3) -0.001(3) -0.001(3)
C1T 0.040(5) 0.027(5) 0.042(6) 0.003(4) -0.004(5) -0.001(4)
C2T 0.031(5) 0.041(5) 0.039(6) -0.003(5) 0.000(5) -0.004(4)
C3T 0.037(5) 0.029(5) 0.035(5) 0.005(4) 0.004(5) 0.003(4)
C4T 0.036(5) 0.031(5) 0.038(5) -0.011(4) 0.003(5) 0.005(4)
C5T 0.056(6) 0.056(6) 0.051(6) -0.018(5) 0.001(5) 0.011(5)
C6T 0.056(6) 0.071(6) 0.069(7) -0.015(6) 0.003(6) -0.004(5)
C7T 0.066(7) 0.081(7) 0.078(7) -0.022(6) 0.010(6) 0.011(6)
C8T 0.073(7) 0.073(6) 0.071(7) -0.023(6) 0.004(6) -0.003(6)
C9T 0.043(6) 0.056(6) 0.047(6) -0.010(5) 0.006(5) 0.000(5)
C10T 0.040(5) 0.029(5) 0.037(5) -0.004(4) -0.008(5) -0.002(4)
C11T 0.047(6) 0.048(5) 0.048(6) -0.003(5) -0.002(5) -0.009(5)
C12T 0.055(6) 0.055(6) 0.050(6) -0.015(5) 0.004(5) -0.004(5)
C13T 0.061(6) 0.043(5) 0.050(6) -0.014(5) -0.013(5) -0.012(5)
C14T 0.044(6) 0.047(5) 0.053(6) -0.009(5) -0.006(5) -0.018(5)
C15T 0.044(6) 0.042(5) 0.044(6) -0.003(5) -0.002(5) -0.008(4)

loop_
_atom_type_symbol
_atom_type_description
_atom_type_scat_dispersion_real
_atom_type_scat_dispersion_imag
_atom_type_scat_source
C C 0.0033 0.0016 'International Tables Vol C Tables 4.2.6.8 and 6.1.1.4'
H H 0.0000 0.0000 'International Tables Vol C Tables 4.2.6.8 and 6.1.1.4'
O O 0.0106 0.0060 'International Tables Vol C Tables 4.2.6.8 and 6.1.1.4'
Gd Gd -0.1653 3.9035 'International Tables Vol C Tables 4.2.6.8 and 6.1.1.4'
N N 0.0061 0.0033 'International Tables Vol C Tables 4.2.6.8 and 6.1.1.4'

loop_
_geom_angle_atom_site_label_1
_geom_angle_atom_site_label_2
_geom_angle_atom_site_label_3
_geom_angle
_geom_angle_site_symmetry_1
_geom_angle_site_symmetry_3
_geom_angle_publ_flag
O1B Gd1 O2B 74.26(19) . . ?
O1B Gd1 O2W 115.64(18) . . ?
O2B Gd1 O2W 145.0(2) . . ?
O1B Gd1 O1W 78.4(2) . . ?
O2B Gd1 O1W 142.25(19) . . ?
O2W Gd1 O1W 71.13(18) . . ?
O1B Gd1 O2A 84.8(2) . . ?
O2B Gd1 O2A 75.6(2) . . ?
O2W Gd1 O2A 72.3(2) . . ?
O1W Gd1 O2A 127.3(2) . . ?
O1B Gd1 O1A 148.5(2) . . ?
O2B Gd1 O1A 79.04(18) . . ?
O2W Gd1 O1A 78.44(16) . . ?
O1W Gd1 O1A 132.82(19) . . ?
O2A Gd1 O1A 72.6(2) . . ?
O1B Gd1 O1D 86.9(2) . . ?
O2B Gd1 O1D 77.6(2) . . ?
O2W Gd1 O1D 133.8(2) . . ?
O1W Gd1 O1D 75.39(19) . . ?
O2A Gd1 O1D 153.22(18) . . ?
O1A Gd1 O1D 103.5(2) . . ?
O1B Gd1 O5W 142.7(2) . . ?
O2B Gd1 O5W 124.0(2) . . ?
O2W Gd1 O5W 69.84(19) . . ?
O1W Gd1 O5W 68.59(18) . . ?
O2A Gd1 O5W 129.02(19) . . ?
O1A Gd1 O5W 67.5(2) . . ?
O1D Gd1 O5W 68.82(19) . . ?
O1B Gd1 Gd2 98.07(17) . . ?
O2B Gd1 Gd2 118.79(17) . . ?
O2W Gd1 Gd2 93.90(15) . . ?
O1W Gd1 Gd2 40.87(15) . . ?
O2A Gd1 Gd2 165.57(13) . . ?
O1A Gd1 Gd2 109.31(17) . . ?
O1D Gd1 Gd2 41.16(13) . . ?
O5W Gd1 Gd2 45.15(13) . . ?
O1B Gd1 Gd4 155.38(14) . . ?
O2B Gd1 Gd4 121.03(13) . . ?
O2W Gd1 Gd4 40.45(12) . . ?
O1W Gd1 Gd4 94.13(13) . . ?
O2A Gd1 Gd4 81.28(14) . . ?
O1A Gd1 Gd4 42.19(12) . . ?
O1D Gd1 Gd4 114.16(15) . . ?
O5W Gd1 Gd4 47.82(13) . . ?
Gd2 Gd1 Gd4 90.836(17) . . ?
O1B Gd1 Gd5 102.54(13) . . ?
O2B Gd1 Gd5 176.70(15) . . ?
O2W Gd1 Gd5 35.62(14) . . ?
O1W Gd1 Gd5 36.14(13) . . ?
O2A Gd1 Gd5 103.48(13) . . ?
O1A Gd1 Gd5 103.78(12) . . ?
O1D Gd1 Gd5 103.15(13) . . ?
O5W Gd1 Gd5 59.07(11) . . ?
Gd2 Gd1 Gd5 62.091(13) . . ?
Gd4 Gd1 Gd5 61.685(12) . . ?
O2C Gd2 O1C 73.1(2) . . ?
O2C Gd2 O2D 84.8(2) . . ?
O1C Gd2 O2D 78.5(2) . . ?
O2C Gd2 O3W 77.3(2) . . ?
O1C Gd2 O3W 142.4(2) . . ?
O2D Gd2 O3W 121.59(18) . . ?
O2C Gd2 O1W 119.9(2) . . ?
O1C Gd2 O1W 142.5(2) . . ?
O2D Gd2 O1W 68.8(2) . . ?
O3W Gd2 O1W 73.4(2) . . ?
O2C Gd2 O1D 145.4(2) . . ?
O1C Gd2 O1D 76.2(2) . . ?
O2D Gd2 O1D 73.6(2) . . ?
O3W Gd2 O1D 137.1(2) . . ?
O1W Gd2 O1D 77.3(2) . . ?
O2C Gd2 O2E 88.02(18) . . ?
O1C Gd2 O2E 79.45(17) . . ?
O2D Gd2 O2E 157.90(15) . . ?
O3W Gd2 O2E 76.79(13) . . ?
O1W Gd2 O2E 132.14(16) . . ?
O1D Gd2 O2E 101.85(15) . . ?
O2C Gd2 O5W 142.4(2) . . ?
O1C Gd2 O5W 124.7(2) . . ?
O2D Gd2 O5W 128.5(2) . . ?
O3W Gd2 O5W 70.36(17) . . ?
O1W Gd2 O5W 68.49(18) . . ?
O1D Gd2 O5W 70.09(18) . . ?
O2E Gd2 O5W 66.62(17) . . ?
O2C Gd2 Gd1 160.67(17) . . ?
O1C Gd2 Gd1 119.43(19) . . ?
O2D Gd2 Gd1 83.72(16) . . ?
O3W Gd2 Gd1 95.63(16) . . ?
O1W Gd2 Gd1 41.01(12) . . ?
O1D Gd2 Gd1 43.21(16) . . ?
O2E Gd2 Gd1 108.08(17) . . ?
O5W Gd2 Gd1 44.90(13) . . ?
O2C Gd2 Gd3 96.19(16) . . ?
O1C Gd2 Gd3 120.20(17) . . ?
O2D Gd2 Gd3 160.85(14) . . ?
O3W Gd2 Gd3 41.11(12) . . ?
O1W Gd2 Gd3 94.52(13) . . ?
O1D Gd2 Gd3 113.07(14) . . ?
O2E Gd2 Gd3 40.91(14) . . ?
O5W Gd2 Gd3 46.47(12) . . ?
Gd1 Gd2 Gd3 89.683(17) . . ?
O2C Gd2 Gd5 103.36(15) . . ?
O1C Gd2 Gd5 175.56(17) . . ?
O2D Gd2 Gd5 98.70(15) . . ?
O3W Gd2 Gd5 36.85(16) . . ?
O1W Gd2 Gd5 36.95(12) . . ?
O1D Gd2 Gd5 106.38(16) . . ?
O2E Gd2 Gd5 103.29(14) . . ?
O5W Gd2 Gd5 59.75(11) . . ?
Gd1 Gd2 Gd5 63.268(14) . . ?
Gd3 Gd2 Gd5 62.394(13) . . ?
O1F Gd3 O1E 85.4(2) . . ?
O1F Gd3 O2F 72.8(3) . . ?
O1E Gd3 O2F 76.5(2) . . ?
O1F Gd3 O4W 75.2(2) . . ?
O1E Gd3 O4W 127.01(15) . . ?
O2F Gd3 O4W 137.98(19) . . ?
O1F Gd3 O2E 150.0(3) . . ?
O1E Gd3 O2E 73.4(2) . . ?
O2F Gd3 O2E 81.7(2) . . ?
O4W Gd3 O2E 134.62(18) . . ?
O1F Gd3 O3W 115.27(16) . . ?
O1E Gd3 O3W 71.83(17) . . ?
O2F Gd3 O3W 146.24(19) . . ?
O4W Gd3 O3W 73.16(19) . . ?
O2E Gd3 O3W 78.37(14) . . ?
O1F Gd3 O1H 92.1(2) . . ?
O1E Gd3 O1H 154.8(2) . . ?
O2F Gd3 O1H 78.8(2) . . ?
O4W Gd3 O1H 75.98(15) . . ?
O2E Gd3 O1H 98.13(19) . . ?
O3W Gd3 O1H 130.75(15) . . ?
O1F Gd3 O5W 141.9(2) . . ?
O1E Gd3 O5W 128.24(16) . . ?
O2F Gd3 O5W 126.68(16) . . ?
O4W Gd3 O5W 69.95(18) . . ?
O2E Gd3 O5W 67.04(18) . . ?
O3W Gd3 O5W 68.65(17) . . ?
O1H Gd3 O5W 65.12(13) . . ?
O1F Gd3 Gd2 155.62(15) . . ?
O1E Gd3 Gd2 83.43(16) . . ?
O2F Gd3 Gd2 124.91(18) . . ?
O4W Gd3 Gd2 94.58(12) . . ?
O2E Gd3 Gd2 43.30(16) . . ?
O3W Gd3 Gd2 40.45(11) . . ?
O1H Gd3 Gd2 107.00(12) . . ?
O5W Gd3 Gd2 44.84(12) . . ?
O1F Gd3 Gd4 95.4(2) . . ?
O1E Gd3 Gd4 165.19(16) . . ?
O2F Gd3 Gd4 117.87(18) . . ?
O4W Gd3 Gd4 40.05(12) . . ?
O2E Gd3 Gd4 110.56(18) . . ?
O3W Gd3 Gd4 94.67(16) . . ?
O1H Gd3 Gd4 40.02(15) . . ?
O5W Gd3 Gd4 47.35(13) . . ?
Gd2 Gd3 Gd4 90.148(17) . . ?
O1F Gd3 Gd5 99.62(19) . . ?
O1E Gd3 Gd5 103.37(16) . . ?
O2F Gd3 Gd5 172.40(17) . . ?
O4W Gd3 Gd5 36.58(12) . . ?
O2E Gd3 Gd5 105.64(16) . . ?
O3W Gd3 Gd5 37.05(15) . . ?
O1H Gd3 Gd5 101.79(15) . . ?
O5W Gd3 Gd5 59.43(11) . . ?
Gd2 Gd3 Gd5 62.348(13) . . ?
Gd4 Gd3 Gd5 61.893(14) . . ?
O2G Gd4 O1H 156.3(2) . . ?
O2G Gd4 O1G 72.1(2) . . ?
O1H Gd4 O1G 88.4(2) . . ?
O2G Gd4 O2W 71.57(15) . . ?
O1H Gd4 O2W 131.82(16) . . ?
O1G Gd4 O2W 134.36(19) . . ?
O2G Gd4 O4W 110.15(14) . . ?
O1H Gd4 O4W 78.66(15) . . ?
O1G Gd4 O4W 146.29(15) . . ?
O2W Gd4 O4W 73.46(19) . . ?
O2G Gd4 O2H 88.2(2) . . ?
O1H Gd4 O2H 73.5(2) . . ?
O1G Gd4 O2H 74.9(2) . . ?
O2W Gd4 O2H 129.89(13) . . ?
O4W Gd4 O2H 71.57(15) . . ?
O2G Gd4 O1A 95.78(17) . . ?
O1H Gd4 O1A 93.48(15) . . ?
O1G Gd4 O1A 79.06(14) . . ?
O2W Gd4 O1A 78.05(17) . . ?
O4W Gd4 O1A 132.18(19) . . ?
O2H Gd4 O1A 151.07(13) . . ?
O2G Gd4 O5W 137.50(14) . . ?
O1H Gd4 O5W 65.96(14) . . ?
O1G Gd4 O5W 132.90(16) . . ?
O2W Gd4 O5W 67.65(19) . . ?
O4W Gd4 O5W 69.09(16) . . ?
O2H Gd4 O5W 127.56(18) . . ?
O1A Gd4 O5W 64.79(19) . . ?
O2G Gd4 Gd1 95.20(14) . . ?
O1H Gd4 Gd1 106.08(13) . . ?
O1G Gd4 Gd1 118.42(14) . . ?
O2W Gd4 Gd1 40.72(12) . . ?
O4W Gd4 Gd1 95.14(12) . . ?
O2H Gd4 Gd1 166.61(14) . . ?
O1A Gd4 Gd1 41.50(12) . . ?
O5W Gd4 Gd1 44.68(13) . . ?
O2G Gd4 Gd3 150.33(14) . . ?
O1H Gd4 Gd3 42.77(14) . . ?
O1G Gd4 Gd3 130.41(19) . . ?
O2W Gd4 Gd3 93.97(15) . . ?
O4W Gd4 Gd3 40.18(14) . . ?
O2H Gd4 Gd3 81.54(17) . . ?
O1A Gd4 Gd3 106.64(16) . . ?
O5W Gd4 Gd3 46.11(12) . . ?
Gd1 Gd4 Gd3 89.270(17) . . ?
O2G Gd4 Gd5 93.54(14) . . ?
O1H Gd4 Gd5 105.08(14) . . ?
O1G Gd4 Gd5 165.56(19) . . ?
O2W Gd4 Gd5 36.75(14) . . ?
O4W Gd4 Gd5 36.93(13) . . ?
O2H Gd4 Gd5 103.55(14) . . ?
O1A Gd4 Gd5 104.78(12) . . ?
O5W Gd4 Gd5 59.52(10) . . ?
Gd1 Gd4 Gd5 63.369(12) . . ?
Gd3 Gd4 Gd5 62.445(14) . . ?
O2I Gd5 O1J 116.86(19) . . ?
O2I Gd5 O2J 74.87(19) . . ?
O1J Gd5 O2J 73.2(2) . . ?
O2I Gd5 O1I 72.0(2) . . ?
O1J Gd5 O1I 77.8(2) . . ?
O2J Gd5 O1I 118.54(18) . . ?
O2I Gd5 O2W 148.16(14) . . ?
O1J Gd5 O2W 77.73(14) . . ?
O2J Gd5 O2W 136.66(15) . . ?
O1I Gd5 O2W 84.93(14) . . ?
O2I Gd5 O4W 81.51(14) . . ?
O1J Gd5 O4W 139.35(16) . . ?
O2J Gd5 O4W 146.84(17) . . ?
O1I Gd5 O4W 74.19(14) . . ?
O2W Gd5 O4W 71.04(19) . . ?
O2I Gd5 O3W 75.10(16) . . ?
O1J Gd5 O3W 145.91(15) . . ?
O2J Gd5 O3W 80.40(16) . . ?
O1I Gd5 O3W 134.93(16) . . ?
O2W Gd5 O3W 109.44(18) . . ?
O4W Gd5 O3W 71.16(19) . . ?
O2I Gd5 O1W 137.69(15) . . ?
O1J Gd5 O1W 82.08(15) . . ?
O2J Gd5 O1W 75.64(12) . . ?
O1I Gd5 O1W 149.95(16) . . ?
O2W Gd5 O1W 69.02(18) . . ?
O4W Gd5 O1W 109.19(16) . . ?
O3W Gd5 O1W 70.60(19) . . ?
O2I Gd5 Gd4 116.48(13) . . ?
O1J Gd5 Gd4 110.89(15) . . ?
O2J Gd5 Gd4 161.14(12) . . ?
O1I Gd5 Gd4 80.12(12) . . ?
O2W Gd5 Gd4 35.57(13) . . ?
O4W Gd5 Gd4 35.68(14) . . ?
O3W Gd5 Gd4 87.94(12) . . ?
O1W Gd5 Gd4 86.55(12) . . ?
O2I Gd5 Gd2 108.82(16) . . ?
O1J Gd5 Gd2 116.61(14) . . ?
O2J Gd5 Gd2 79.33(13) . . ?
O1I Gd5 Gd2 160.73(13) . . ?
O2W Gd5 Gd2 85.91(13) . . ?
O4W Gd5 Gd2 86.81(13) . . ?
O3W Gd5 Gd2 35.42(12) . . ?
O1W Gd5 Gd2 35.59(15) . . ?
Gd4 Gd5 Gd2 82.569(13) . . ?
O2I Gd5 Gd3 79.91(15) . . ?
O1J Gd5 Gd3 163.07(13) . . ?
O2J Gd5 Gd3 115.99(17) . . ?
O1I Gd5 Gd3 107.22(15) . . ?
O2W Gd5 Gd3 86.53(14) . . ?
O4W Gd5 Gd3 35.45(15) . . ?
O3W Gd5 Gd3 36.16(12) . . ?
O1W Gd5 Gd3 86.54(14) . . ?
Gd4 Gd5 Gd3 55.663(14) . . ?
Gd2 Gd5 Gd3 55.258(12) . . ?
O2I Gd5 Gd1 160.04(15) . . ?
O1J Gd5 Gd1 82.59(13) . . ?
O2J Gd5 Gd1 109.09(13) . . ?
O1I Gd5 Gd1 119.37(14) . . ?
O2W Gd5 Gd1 34.70(12) . . ?
O4W Gd5 Gd1 86.08(12) . . ?
O3W Gd5 Gd1 86.14(12) . . ?
O1W Gd5 Gd1 34.93(13) . . ?
Gd4 Gd5 Gd1 54.946(11) . . ?
Gd2 Gd5 Gd1 54.641(13) . . ?
Gd3 Gd5 Gd1 80.911(13) . . ?
Gd2 O1W Gd1 98.12(18) . . ?
Gd2 O1W Gd5 107.5(2) . . ?
Gd1 O1W Gd5 108.9(2) . . ?
Gd4 O2W Gd1 98.84(18) . . ?
Gd4 O2W Gd5 107.7(2) . . ?
Gd1 O2W Gd5 109.7(2) . . ?
Gd2 O3W Gd3 98.44(17) . . ?
Gd2 O3W Gd5 107.7(2) . . ?
Gd3 O3W Gd5 106.8(2) . . ?
Gd4 O4W Gd3 99.77(17) . . ?
Gd4 O4W Gd5 107.4(2) . . ?
Gd3 O4W Gd5 108.0(2) . . ?
Gd1 O5W Gd2 89.95(16) . . ?
Gd1 O5W Gd3 160.5(2) . . ?
Gd2 O5W Gd3 88.69(19) . . ?
Gd1 O5W Gd4 87.5(2) . . ?
Gd2 O5W Gd4 158.1(2) . . ?
Gd3 O5W Gd4 86.54(14) . . ?
C1A O1A Gd1 124.7(5) . . ?
C1A O1A Gd4 123.3(5) . . ?
Gd1 O1A Gd4 96.31(18) . . ?
C3A O2A Gd1 132.3(7) . . ?
O1A C1A C2A 124.0(9) . . ?
O1A C1A C4A 112.9(9) . . ?
C2A C1A C4A 123.1(10) . . ?
C1A C2A C3A 125.6(10) . . ?
O2A C3A C2A 124.1(11) . . ?
O2A C3A C10A 118.7(9) . . ?
C2A C3A C10A 117.0(9) . . ?
C5A C4A C9A 118.3(9) . . ?
C5A C4A C1A 121.8(10) . . ?
C9A C4A C1A 119.8(10) . . ?
C4A C5A C6A 122.6(10) . . ?
C5A C6A C7A 117.7(11) . . ?
C8A C7A C6A 121.8(10) . . ?
C7A C8A C9A 119.9(11) . . ?
C8A C9A C4A 119.6(11) . . ?
C11A C10A C15A 120.2(12) . . ?
C11A C10A C3A 122.4(11) . . ?
C15A C10A C3A 117.3(10) . . ?
C10A C11A C12A 120.3(11) . . ?
C13A C12A C11A 119.9(12) . . ?
C12A C13A C14A 120.3(13) . . ?
C13A C14A C15A 121.3(13) . . ?
C10A C15A C14A 118.0(12) . . ?
C1B O1B Gd1 136.1(6) . . ?
C3B O2B Gd1 136.1(6) . . ?
O1B C1B C2B 124.6(9) . . ?
O1B C1B C4B 117.5(8) . . ?
C2B C1B C4B 117.8(9) . . ?
C3B C2B C1B 124.9(9) . . ?
O2B C3B C2B 123.0(9) . . ?
O2B C3B C10B 117.4(8) . . ?
C2B C3B C10B 119.6(9) . . ?
C9B C4B C5B 115.4(10) . . ?
C9B C4B C1B 124.7(10) . . ?
C5B C4B C1B 119.7(9) . . ?
C4B C5B C6B 123.1(10) . . ?
C7B C6B C5B 119.3(10) . . ?
C8B C7B C6B 118.5(11) . . ?
C7B C8B C9B 120.1(10) . . ?
C4B C9B C8B 122.7(10) . . ?
C15B C10B C11B 117.7(9) . . ?
C15B C10B C3B 124.5(9) . . ?
C11B C10B C3B 117.8(8) . . ?
C12B C11B C10B 119.7(9) . . ?
C13B C12B C11B 121.2(10) . . ?
C12B C13B C14B 119.0(10) . . ?
C15B C14B C13B 120.8(10) . . ?
C14B C15B C10B 121.5(10) . . ?
C1C O1C Gd2 136.5(7) . . ?
C3C O2C Gd2 137.5(7) . . ?
O1C C1C C2C 124.7(11) . . ?
O1C C1C C4C 113.7(11) . . ?
C2C C1C C4C 121.5(14) . . ?
C1C C2C C3C 123.0(13) . . ?
O2C C3C C2C 124.9(12) . . ?
O2C C3C C10C 118.6(11) . . ?
C2C C3C C10C 116.1(13) . . ?
C9C C4C C5C 114.7(14) . . ?
C9C C4C C1C 122.8(15) . . ?
C5C C4C C1C 114.5(13) . . ?
C6C C5C C4C 118.9(15) . . ?
C5C C6C C7C 111.1(18) . . ?
C8C C7C C6C 124.3(16) . . ?
C9C C8C C7C 116.1(14) . . ?
C4C C9C C8C 126.6(14) . . ?
C15C C10C C11C 119.2(13) . . ?
C15C C10C C3C 124.6(13) . . ?
C11C C10C C3C 116.1(13) . . ?
C10C C11C C12C 120.1(14) . . ?
C13C C12C C11C 121.8(15) . . ?
C12C C13C C14C 120.0(18) . . ?
C13C C14C C15C 116.6(19) . . ?
C10C C15C C14C 121.4(15) . . ?
C1D O1D Gd2 124.7(6) . . ?
C1D O1D Gd1 123.9(7) . . ?
Gd2 O1D Gd1 95.63(19) . . ?
C3D O2D Gd2 133.4(6) . . ?
O1D C1D C2D 123.9(8) . . ?
O1D C1D C10D 114.5(8) . . ?
C2D C1D C10D 121.6(8) . . ?
C1D C2D C3D 125.9(8) . . ?
O2D C3D C2D 123.2(9) . . ?
O2D C3D C4D 115.8(8) . . ?
C2D C3D C4D 120.8(8) . . ?
C5D C4D C9D 117.7(10) . . ?
C5D C4D C3D 120.3(8) . . ?
C9D C4D C3D 122.0(9) . . ?
C4D C5D C6D 122.8(10) . . ?
C7D C6D C5D 118.2(11) . . ?
C8D C7D C6D 122.7(12) . . ?
C7D C8D C9D 119.4(10) . . ?
C4D C9D C8D 119.1(10) . . ?
C11D C10D C15D 118.1(10) . . ?
C11D C10D C1D 121.2(9) . . ?
C15D C10D C1D 120.8(10) . . ?
C10D C11D C12D 123.1(9) . . ?
C13D C12D C11D 117.5(11) . . ?
C14D C13D C12D 120.3(11) . . ?
C13D C14D C15D 120.6(11) . . ?
C10D C15D C14D 120.3(11) . . ?
C1E O1E Gd3 132.8(7) . . ?
C3E O2E Gd3 123.7(6) . . ?
C3E O2E Gd2 125.6(7) . . ?
Gd3 O2E Gd2 95.8(2) . . ?
O1E C1E C2E 123.6(12) . . ?
O1E C1E C4E 119.2(11) . . ?
C2E C1E C4E 117.2(12) . . ?
C3E C2E C1E 125.0(12) . . ?
O2E C3E C2E 124.5(10) . . ?
O2E C3E C10E 112.7(10) . . ?
C2E C3E C10E 122.7(12) . . ?
C5E C4E C9E 121.9(15) . . ?
C5E C4E C1E 122.1(13) . . ?
C9E C4E C1E 115.9(14) . . ?
C4E C5E C6E 117.8(14) . . ?
C7E C6E C5E 116.1(16) . . ?
C8E C7E C6E 128.6(18) . . ?
C7E C8E C9E 115.0(16) . . ?
C4E C9E C8E 119.3(15) . . ?
C11E C10E C15E 117.7(11) . . ?
C11E C10E C3E 123.3(12) . . ?
C15E C10E C3E 119.0(12) . . ?
C10E C11E C12E 122.9(12) . . ?
C13E C12E C11E 120.9(12) . . ?
C12E C13E C14E 118.7(13) . . ?
C13E C14E C15E 120.8(15) . . ?
C10E C15E C14E 118.6(14) . . ?
C1F O1F Gd3 135.5(8) . . ?
C3F O2F Gd3 134.0(7) . . ?
O1F C1F C2F 124.4(11) . . ?
O1F C1F C4F 114.2(12) . . ?
C2F C1F C4F 121.3(13) . . ?
C3F C2F C1F 125.6(13) . . ?
O2F C3F C2F 125.4(13) . . ?
O2F C3F C10F 112.0(12) . . ?
C2F C3F C10F 122.5(14) . . ?
C9F C4F C5F 115.9(13) . . ?
C9F C4F C1F 119.1(14) . . ?
C5F C4F C1F 125.0(16) . . ?
C6F C5F C4F 123.8(17) . . ?
C7F C6F C5F 118.1(18) . . ?
C6F C7F C8F 129.2(16) . . ?
C9F C8F C7F 105.8(15) . . ?
C4F C9F C8F 126.9(15) . . ?
C11F C10F C15F 117.7(18) . . ?
C11F C10F C3F 122.9(17) . . ?
C15F C10F C3F 119.4(15) . . ?
C10F C11F C12F 132.8(18) . . ?
C13F C12F C11F 104.3(17) . . ?
C14F C13F C12F 128(2) . . ?
C13F C14F C15F 126(2) . . ?
C10F C15F C14F 109.1(16) . . ?
C1G O1G Gd4 136.3(7) . . ?
C3G O2G Gd4 137.6(7) . . ?
O1G C1G C2G 124.6(10) . . ?
O1G C1G C4G 112.4(12) . . ?
C2G C1G C4G 123.0(12) . . ?
C3G C2G C1G 125.1(12) . . ?
O2G C3G C2G 123.5(12) . . ?
O2G C3G C10G 116.7(10) . . ?
C2G C3G C10G 119.6(12) . . ?
C9G C4G C5G 118.3(11) . . ?
C9G C4G C1G 122.8(12) . . ?
C5G C4G C1G 118.8(12) . . ?
C4G C5G C6G 119.1(14) . . ?
C7G C6G C5G 117.9(15) . . ?
C8G C7G C6G 122.1(14) . . ?
C7G C8G C9G 118.6(13) . . ?
C4G C9G C8G 123.0(12) . . ?
C15G C10G C11G 117.8(12) . . ?
C15G C10G C3G 124.6(11) . . ?
C11G C10G C3G 117.6(11) . . ?
C12G C11G C10G 120.3(12) . . ?
C11G C12G C13G 119.4(12) . . ?
C14G C13G C12G 120.7(14) . . ?
C13G C14G C15G 119.6(14) . . ?
C10G C15G C14G 122.0(12) . . ?
C1H O1H Gd4 125.3(6) . . ?
C1H O1H Gd3 122.6(6) . . ?
Gd4 O1H Gd3 97.20(19) . . ?
C3H O2H Gd4 131.3(5) . . ?
O1H C1H C2H 122.7(9) . . ?
O1H C1H C4H 115.7(8) . . ?
C2H C1H C4H 121.6(9) . . ?
C1H C2H C3H 125.5(9) . . ?
O2H C3H C2H 124.4(8) . . ?
O2H C3H C10H 116.3(9) . . ?
C2H C3H C10H 119.3(9) . . ?
C5H C4H C9H 119.5(9) . . ?
C5H C4H C1H 119.3(8) . . ?
C9H C4H C1H 121.1(9) . . ?
C4H C5H C6H 121.3(9) . . ?
C7H C6H C5H 119.3(10) . . ?
C6H C7H C8H 119.9(10) . . ?
C7H C8H C9H 120.7(9) . . ?
C4H C9H C8H 119.2(10) . . ?
C15H C10H C11H 116.8(9) . . ?
C15H C10H C3H 123.5(10) . . ?
C11H C10H C3H 119.6(10) . . ?
C10H C11H C12H 122.8(12) . . ?
C13H C12H C11H 117.8(12) . . ?
C12H C13H C14H 121.9(11) . . ?
C13H C14H C15H 117.0(11) . . ?
C10H C15H C14H 123.6(11) . . ?
C1I O1I Gd5 131.3(7) . . ?
C3I O2I Gd5 133.8(7) . . ?
O1I C1I C2I 122.9(10) . . ?
O1I C1I C4I 117.2(10) . . ?
C2I C1I C4I 119.7(10) . . ?
C3I C2I C1I 125.7(10) . . ?
O2I C3I C2I 123.7(11) . . ?
O2I C3I C10I 115.1(10) . . ?
C2I C3I C10I 121.0(10) . . ?
C5I C4I C9I 117.9(11) . . ?
C5I C4I C1I 118.4(9) . . ?
C9I C4I C1I 123.7(11) . . ?
C4I C5I C6I 121.0(10) . . ?
C5I C6I C7I 121.3(12) . . ?
C8I C7I C6I 117.2(12) . . ?
C7I C8I C9I 121.3(11) . . ?
C8I C9I C4I 121.2(11) . . ?
C11I C10I C15I 117.5(11) . . ?
C11I C10I C3I 118.1(10) . . ?
C15I C10I C3I 124.2(11) . . ?
C10I C11I C12I 122.2(11) . . ?
C13I C12I C11I 118.5(12) . . ?
C12I C13I C14I 120.7(12) . . ?
C13I C14I C15I 121.1(11) . . ?
C10I C15I C14I 120.0(11) . . ?
C1J O1J Gd5 131.0(7) . . ?
C3J O2J Gd5 132.1(7) . . ?
O1J C1J C2J 124.3(11) . . ?
O1J C1J C4J 114.6(10) . . ?
C2J C1J C4J 121.1(10) . . ?
C1J C2J C3J 126.0(10) . . ?
O2J C3J C2J 123.2(10) . . ?
O2J C3J C10J 117.8(11) . . ?
C2J C3J C10J 119.0(10) . . ?
C9J C4J C5J 117.2(10) . . ?
C9J C4J C1J 123.0(10) . . ?
C5J C4J C1J 119.8(10) . . ?
C6J C5J C4J 120.3(10) . . ?
C5J C6J C7J 120.9(11) . . ?
C8J C7J C6J 119.8(11) . . ?
C7J C8J C9J 120.4(11) . . ?
C8J C9J C4J 121.4(10) . . ?
C15J C10J C11J 118.0(12) . . ?
C15J C10J C3J 118.5(11) . . ?
C11J C10J C3J 123.4(12) . . ?
C10J C11J C12J 123.3(13) . . ?
C11J C12J C13J 116.3(13) . . ?
C12J C13J C14J 121.8(13) . . ?
C15J C14J C13J 116.4(14) . . ?
C10J C15J C14J 124.1(12) . . ?
O1L Gd1A O2L 73.97(19) . . ?
O1L Gd1A O1K 84.7(2) . . ?
O2L Gd1A O1K 75.4(2) . . ?
O1L Gd1A O2WA 78.60(19) . . ?
O2L Gd1A O2WA 143.1(2) . . ?
O1K Gd1A O2WA 126.20(19) . . ?
O1L Gd1A O2K 148.3(2) . . ?
O2L Gd1A O2K 78.80(19) . . ?
O1K Gd1A O2K 73.0(2) . . ?
O2WA Gd1A O2K 132.79(18) . . ?
O1L Gd1A O3WA 116.34(18) . . ?
O2L Gd1A O3WA 144.1(2) . . ?
O1K Gd1A O3WA 71.79(19) . . ?
O2WA Gd1A O3WA 71.02(19) . . ?
O2K Gd1A O3WA 78.04(17) . . ?
O1L Gd1A O2M 86.75(17) . . ?
O2L Gd1A O2M 78.26(17) . . ?
O1K Gd1A O2M 153.62(12) . . ?
O2WA Gd1A O2M 76.00(14) . . ?
O2K Gd1A O2M 103.38(14) . . ?
O3WA Gd1A O2M 133.90(15) . . ?
O1L Gd1A O1WA 142.6(2) . . ?
O2L Gd1A O1WA 124.46(18) . . ?
O1K Gd1A O1WA 129.17(19) . . ?
O2WA Gd1A O1WA 68.57(17) . . ?
O2K Gd1A O1WA 67.7(2) . . ?
O3WA Gd1A O1WA 69.72(18) . . ?
O2M Gd1A O1WA 68.71(13) . . ?
O1L Gd1A Gd4A 156.03(14) . . ?
O2L Gd1A Gd4A 120.73(15) . . ?
O1K Gd1A Gd4A 81.61(13) . . ?
O2WA Gd1A Gd4A 93.84(12) . . ?
O2K Gd1A Gd4A 42.15(12) . . ?
O3WA Gd1A Gd4A 40.33(12) . . ?
O2M Gd1A Gd4A 113.72(13) . . ?
O1WA Gd1A Gd4A 47.61(14) . . ?
O1L Gd1A Gd2A 98.01(17) . . ?
O2L Gd1A Gd2A 119.59(17) . . ?
O1K Gd1A Gd2A 164.97(12) . . ?
O2WA Gd1A Gd2A 41.17(13) . . ?
O2K Gd1A Gd2A 109.46(15) . . ?
O3WA Gd1A Gd2A 93.94(15) . . ?
O2M Gd1A Gd2A 41.33(12) . . ?
O1WA Gd1A Gd2A 45.05(14) . . ?
Gd4A Gd1A Gd2A 90.560(16) . . ?
O1L Gd1A Gd5A 102.91(13) . . ?
O2L Gd1A Gd5A 176.52(14) . . ?
O1K Gd1A Gd5A 102.94(12) . . ?
O2WA Gd1A Gd5A 35.83(13) . . ?
O2K Gd1A Gd5A 103.74(12) . . ?
O3WA Gd1A Gd5A 35.83(15) . . ?
O2M Gd1A Gd5A 103.28(12) . . ?
O1WA Gd1A Gd5A 58.97(10) . . ?
Gd4A Gd1A Gd5A 61.656(12) . . ?
Gd2A Gd1A Gd5A 62.030(13) . . ?
O2N Gd2A O1N 73.0(2) . . ?
O2N Gd2A O1M 78.6(2) . . ?
O1N Gd2A O1M 84.2(2) . . ?
O2N Gd2A O4WA 140.04(17) . . ?
O1N Gd2A O4WA 75.66(15) . . ?
O1M Gd2A O4WA 122.21(13) . . ?
O2N Gd2A O2M 79.2(2) . . ?
O1N Gd2A O2M 147.4(2) . . ?
O1M Gd2A O2M 73.7(2) . . ?
O4WA Gd2A O2M 136.58(16) . . ?
O2N Gd2A O2WA 144.49(16) . . ?
O1N Gd2A O2WA 117.20(15) . . ?
O1M Gd2A O2WA 69.46(16) . . ?
O4WA Gd2A O2WA 73.07(18) . . ?
O2M Gd2A O2WA 77.43(14) . . ?
O2N Gd2A O1O 78.9(2) . . ?
O1N Gd2A O1O 91.8(2) . . ?
O1M Gd2A O1O 157.3(2) . . ?
O4WA Gd2A O1O 77.93(12) . . ?
O2M Gd2A O1O 99.36(19) . . ?
O2WA Gd2A O1O 131.10(17) . . ?
O2N Gd2A O1WA 126.55(17) . . ?
O1N Gd2A O1WA 141.69(15) . . ?
O1M Gd2A O1WA 128.58(18) . . ?
O4WA Gd2A O1WA 69.98(18) . . ?
O2M Gd2A O1WA 69.82(15) . . ?
O2WA Gd2A O1WA 68.21(18) . . ?
O1O Gd2A O1WA 65.19(18) . . ?
O2N Gd2A Gd1A 122.32(18) . . ?
O1N Gd2A Gd1A 157.99(15) . . ?
O1M Gd2A Gd1A 83.90(18) . . ?
O4WA Gd2A Gd1A 95.27(15) . . ?
O2M Gd2A Gd1A 43.16(15) . . ?
O2WA Gd2A Gd1A 40.93(13) . . ?
O1O Gd2A Gd1A 106.08(17) . . ?
O1WA Gd2A Gd1A 44.79(12) . . ?
O2N Gd2A Gd3A 119.30(16) . . ?
O1N Gd2A Gd3A 95.58(15) . . ?
O1M Gd2A Gd3A 161.35(14) . . ?
O4WA Gd2A Gd3A 40.79(13) . . ?
O2M Gd2A Gd3A 112.98(14) . . ?
O2WA Gd2A Gd3A 94.43(12) . . ?
O1O Gd2A Gd3A 41.25(14) . . ?
O1WA Gd2A Gd3A 46.74(11) . . ?
Gd1A Gd2A Gd3A 89.856(17) . . ?
O2N Gd2A Gd5A 173.49(17) . . ?
O1N Gd2A Gd5A 100.74(15) . . ?
O1M Gd2A Gd5A 99.16(15) . . ?
O4WA Gd2A Gd5A 36.76(14) . . ?
O2M Gd2A Gd5A 106.18(15) . . ?
O2WA Gd2A Gd5A 36.70(11) . . ?
O1O Gd2A Gd5A 103.56(14) . . ?
O1WA Gd2A Gd5A 59.59(11) . . ?
Gd1A Gd2A Gd5A 63.100(13) . . ?
Gd3A Gd2A Gd5A 62.472(13) . . ?
O2Q Gd4A O1Q 72.2(2) . . ?
O2Q Gd4A O5WA 109.97(14) . . ?
O1Q Gd4A O5WA 145.44(14) . . ?
O2Q Gd4A O3WA 70.75(16) . . ?
O1Q Gd4A O3WA 134.36(17) . . ?
O5WA Gd4A O3WA 73.68(18) . . ?
O2Q Gd4A O1R 156.9(2) . . ?
O1Q Gd4A O1R 88.7(2) . . ?
O5WA Gd4A O1R 78.47(13) . . ?
O3WA Gd4A O1R 132.04(16) . . ?
O2Q Gd4A O2R 88.9(2) . . ?
O1Q Gd4A O2R 74.1(2) . . ?
O5WA Gd4A O2R 71.52(15) . . ?
O3WA Gd4A O2R 130.06(13) . . ?
O1R Gd4A O2R 73.1(2) . . ?
O2Q Gd4A O2K 94.92(15) . . ?
O1Q Gd4A O2K 79.88(15) . . ?
O5WA Gd4A O2K 132.5(2) . . ?
O3WA Gd4A O2K 77.71(17) . . ?
O1R Gd4A O2K 94.28(13) . . ?
O2R Gd4A O2K 151.13(13) . . ?
O2Q Gd4A O1WA 137.05(15) . . ?
O1Q Gd4A O1WA 133.44(15) . . ?
O5WA Gd4A O1WA 69.42(17) . . ?
O3WA Gd4A O1WA 68.09(19) . . ?
O1R Gd4A O1WA 65.83(14) . . ?
O2R Gd4A O1WA 127.49(16) . . ?
O2K Gd4A O1WA 64.97(19) . . ?
O2Q Gd4A Gd1A 94.64(15) . . ?
O1Q Gd4A Gd1A 118.94(13) . . ?
O5WA Gd4A Gd1A 95.51(13) . . ?
O3WA Gd4A Gd1A 41.05(12) . . ?
O1R Gd4A Gd1A 106.13(13) . . ?
O2R Gd4A Gd1A 166.97(15) . . ?
O2K Gd4A Gd1A 41.08(14) . . ?
O1WA Gd4A Gd1A 44.79(11) . . ?
O2Q Gd4A Gd3A 150.24(14) . . ?
O1Q Gd4A Gd3A 130.25(17) . . ?
O5WA Gd4A Gd3A 40.28(13) . . ?
O3WA Gd4A Gd3A 94.41(16) . . ?
O1R Gd4A Gd3A 42.47(14) . . ?
O2R Gd4A Gd3A 81.25(16) . . ?
O2K Gd4A Gd3A 107.24(16) . . ?
O1WA Gd4A Gd3A 46.34(11) . . ?
Gd1A Gd4A Gd3A 89.608(17) . . ?
O2Q Gd4A Gd5A 93.28(15) . . ?
O1Q Gd4A Gd5A 165.29(17) . . ?
O5WA Gd4A Gd5A 37.17(13) . . ?
O3WA Gd4A Gd5A 36.80(14) . . ?
O1R Gd4A Gd5A 104.86(14) . . ?
O2R Gd4A Gd5A 103.97(14) . . ?
O2K Gd4A Gd5A 104.37(14) . . ?
O1WA Gd4A Gd5A 59.50(10) . . ?
Gd1A Gd4A Gd5A 63.360(12) . . ?
Gd3A Gd4A Gd5A 62.541(14) . . ?
O1P Gd3A O2P 72.6(2) . . ?
O1P Gd3A O2O 89.1(2) . . ?
O2P Gd3A O2O 75.9(2) . . ?
O1P Gd3A O5WA 74.54(17) . . ?
O2P Gd3A O5WA 137.41(18) . . ?
O2O Gd3A O5WA 129.83(14) . . ?
O1P Gd3A O4WA 115.32(14) . . ?
O2P Gd3A O4WA 146.70(18) . . ?
O2O Gd3A O4WA 72.04(15) . . ?
O5WA Gd3A O4WA 73.1(2) . . ?
O1P Gd3A O1O 152.6(2) . . ?
O2P Gd3A O1O 83.0(2) . . ?
O2O Gd3A O1O 72.7(2) . . ?
O5WA Gd3A O1O 132.82(16) . . ?
O4WA Gd3A O1O 78.96(14) . . ?
O1P Gd3A O1R 92.06(17) . . ?
O2P Gd3A O1R 78.48(17) . . ?
O2O Gd3A O1R 152.77(14) . . ?
O5WA Gd3A O1R 76.36(13) . . ?
O4WA Gd3A O1R 130.67(14) . . ?
O1O Gd3A O1R 95.19(16) . . ?
O1P Gd3A O1WA 140.98(19) . . ?
O2P Gd3A O1WA 127.46(14) . . ?
O2O Gd3A O1WA 125.84(15) . . ?
O5WA Gd3A O1WA 69.61(17) . . ?
O4WA Gd3A O1WA 68.21(17) . . ?
O1O Gd3A O1WA 64.93(17) . . ?
O1R Gd3A O1WA 65.20(12) . . ?
O1P Gd3A Gd2A 155.54(14) . . ?
O2P Gd3A Gd2A 125.54(16) . . ?
O2O Gd3A Gd2A 81.10(15) . . ?
O5WA Gd3A Gd2A 94.60(12) . . ?
O4WA Gd3A Gd2A 40.29(11) . . ?
O1O Gd3A Gd2A 42.86(15) . . ?
O1R Gd3A Gd2A 106.85(12) . . ?
O1WA Gd3A Gd2A 44.88(13) . . ?
O1P Gd3A Gd4A 94.84(19) . . ?
O2P Gd3A Gd4A 118.07(18) . . ?
O2O Gd3A Gd4A 165.99(14) . . ?
O5WA Gd3A Gd4A 39.79(12) . . ?
O4WA Gd3A Gd4A 94.16(15) . . ?
O1O Gd3A Gd4A 107.77(17) . . ?
O1R Gd3A Gd4A 40.69(13) . . ?
O1WA Gd3A Gd4A 47.02(14) . . ?
Gd2A Gd3A Gd4A 89.925(16) . . ?
O1P Gd3A Gd5A 99.17(15) . . ?
O2P Gd3A Gd5A 171.79(14) . . ?
O2O Gd3A Gd5A 104.40(14) . . ?
O5WA Gd3A Gd5A 36.75(13) . . ?
O4WA Gd3A Gd5A 36.80(15) . . ?
O1O Gd3A Gd5A 104.96(15) . . ?
O1R Gd3A Gd5A 102.26(13) . . ?
O1WA Gd3A Gd5A 59.15(11) . . ?
Gd2A Gd3A Gd5A 62.273(13) . . ?
Gd4A Gd3A Gd5A 61.717(13) . . ?
O1T Gd5A O2S 119.88(19) . . ?
O1T Gd5A O2T 73.2(2) . . ?
O2S Gd5A O2T 76.88(19) . . ?
O1T Gd5A O1S 77.1(2) . . ?
O2S Gd5A O1S 72.1(2) . . ?
O2T Gd5A O1S 117.02(19) . . ?
O1T Gd5A O3WA 76.36(14) . . ?
O2S Gd5A O3WA 146.03(15) . . ?
O2T Gd5A O3WA 136.76(13) . . ?
O1S Gd5A O3WA 84.45(15) . . ?
O1T Gd5A O2WA 81.22(13) . . ?
O2S Gd5A O2WA 138.30(16) . . ?
O2T Gd5A O2WA 76.11(13) . . ?
O1S Gd5A O2WA 149.35(15) . . ?
O3WA Gd5A O2WA 69.44(19) . . ?
O1T Gd5A O5WA 138.27(16) . . ?
O2S Gd5A O5WA 79.36(14) . . ?
O2T Gd5A O5WA 147.91(15) . . ?
O1S Gd5A O5WA 74.78(14) . . ?
O3WA Gd5A O5WA 70.82(17) . . ?
O2WA Gd5A O5WA 109.53(16) . . ?
O1T Gd5A O4WA 146.39(16) . . ?
O2S Gd5A O4WA 74.33(16) . . ?
O2T Gd5A O4WA 81.96(15) . . ?
O1S Gd5A O4WA 135.51(15) . . ?
O3WA Gd5A O4WA 109.49(18) . . ?
O2WA Gd5A O4WA 70.93(17) . . ?
O5WA Gd5A O4WA 71.01(19) . . ?
O1T Gd5A Gd4A 109.68(15) . . ?
O2S Gd5A Gd4A 114.37(14) . . ?
O2T Gd5A Gd4A 161.96(12) . . ?
O1S Gd5A Gd4A 80.63(14) . . ?
O3WA Gd5A Gd4A 35.47(11) . . ?
O2WA Gd5A Gd4A 86.62(13) . . ?
O5WA Gd5A Gd4A 35.63(13) . . ?
O4WA Gd5A Gd4A 87.55(13) . . ?
O1T Gd5A Gd2A 116.32(14) . . ?
O2S Gd5A Gd2A 108.23(16) . . ?
O2T Gd5A Gd2A 80.42(13) . . ?
O1S Gd5A Gd2A 161.40(14) . . ?
O3WA Gd5A Gd2A 86.44(13) . . ?
O2WA Gd5A Gd2A 35.98(13) . . ?
O5WA Gd5A Gd2A 86.92(12) . . ?
O4WA Gd5A Gd2A 35.32(11) . . ?
Gd4A Gd5A Gd2A 82.537(13) . . ?
O1T Gd5A Gd3A 161.97(13) . . ?
O2S Gd5A Gd3A 77.86(14) . . ?
O2T Gd5A Gd3A 117.11(15) . . ?
O1S Gd5A Gd3A 107.96(14) . . ?
O3WA Gd5A Gd3A 86.78(12) . . ?
O2WA Gd5A Gd3A 86.95(12) . . ?
O5WA Gd5A Gd3A 35.64(14) . . ?
O4WA Gd5A Gd3A 35.78(13) . . ?
Gd4A Gd5A Gd3A 55.742(13) . . ?
Gd2A Gd5A Gd3A 55.255(12) . . ?
O1T Gd5A Gd1A 81.28(12) . . ?
O2S Gd5A Gd1A 158.64(15) . . ?
O2T Gd5A Gd1A 109.41(12) . . ?
O1S Gd5A Gd1A 119.22(15) . . ?
O3WA Gd5A Gd1A 35.11(13) . . ?
O2WA Gd5A Gd1A 34.94(14) . . ?
O5WA Gd5A Gd1A 86.22(11) . . ?
O4WA Gd5A Gd1A 86.16(11) . . ?
Gd4A Gd5A Gd1A 54.984(11) . . ?
Gd2A Gd5A Gd1A 54.870(13) . . ?
Gd3A Gd5A Gd1A 81.234(12) . . ?
Gd1A O1WA Gd2A 90.16(16) . . ?
Gd1A O1WA Gd3A 160.5(2) . . ?
Gd2A O1WA Gd3A 88.38(19) . . ?
Gd1A O1WA Gd4A 87.6(2) . . ?
Gd2A O1WA Gd4A 158.3(2) . . ?
Gd3A O1WA Gd4A 86.64(15) . . ?
Gd1A O2WA Gd2A 97.90(17) . . ?
Gd1A O2WA Gd5A 109.2(2) . . ?
Gd2A O2WA Gd5A 107.32(19) . . ?
Gd4A O3WA Gd1A 98.62(18) . . ?
Gd4A O3WA Gd5A 107.7(2) . . ?
Gd1A O3WA Gd5A 109.1(2) . . ?
Gd2A O4WA Gd3A 98.92(18) . . ?
Gd2A O4WA Gd5A 107.9(2) . . ?
Gd3A O4WA Gd5A 107.4(2) . . ?
Gd4A O5WA Gd3A 99.93(16) . . ?
Gd4A O5WA Gd5A 107.2(2) . . ?
Gd3A O5WA Gd5A 107.6(2) . . ?
C1K O1K Gd1A 131.7(6) . . ?
C3K O2K Gd1A 125.7(5) . . ?
C3K O2K Gd4A 122.4(5) . . ?
Gd1A O2K Gd4A 96.78(19) . . ?
O1K C1K C2K 123.7(11) . . ?
O1K C1K C4K 117.3(9) . . ?
C2K C1K C4K 119.0(10) . . ?
C3K C2K C1K 126.9(10) . . ?
O2K C3K C2K 122.8(8) . . ?
O2K C3K C10K 114.5(9) . . ?
C2K C3K C10K 122.7(9) . . ?
C9K C4K C5K 120.6(11) . . ?
C9K C4K C1K 120.9(10) . . ?
C5K C4K C1K 118.4(11) . . ?
C4K C5K C6K 119.9(12) . . ?
C7K C6K C5K 117.3(11) . . ?
C8K C7K C6K 121.9(13) . . ?
C9K C8K C7K 120.2(12) . . ?
C8K C9K C4K 119.9(10) . . ?
C11K C10K C15K 117.6(9) . . ?
C11K C10K C3K 121.4(9) . . ?
C15K C10K C3K 121.0(10) . . ?
C10K C11K C12K 122.6(10) . . ?
C11K C12K C13K 118.1(10) . . ?
C14K C13K C12K 121.5(9) . . ?
C13K C14K C15K 118.9(11) . . ?
C14K C15K C10K 121.3(11) . . ?
C1L O1L Gd1A 136.0(5) . . ?
C3L O2L Gd1A 136.2(5) . . ?
O1L C1L C2L 124.8(8) . . ?
O1L C1L C4L 115.8(8) . . ?
C2L C1L C4L 119.4(7) . . ?
C3L C2L C1L 124.3(8) . . ?
O2L C3L C2L 123.9(8) . . ?
O2L C3L C10L 116.7(8) . . ?
C2L C3L C10L 119.4(8) . . ?
C9L C4L C5L 117.9(9) . . ?
C9L C4L C1L 120.2(8) . . ?
C5L C4L C1L 121.8(8) . . ?
C6L C5L C4L 120.4(9) . . ?
C7L C6L C5L 120.2(9) . . ?
C8L C7L C6L 120.2(10) . . ?
C7L C8L C9L 118.8(10) . . ?
C4L C9L C8L 122.4(9) . . ?
C15L C10L C11L 117.0(9) . . ?
C15L C10L C3L 119.2(8) . . ?
C11L C10L C3L 123.8(9) . . ?
C12L C11L C10L 120.4(9) . . ?
C13L C12L C11L 121.4(9) . . ?
C12L C13L C14L 120.3(9) . . ?
C15L C14L C13L 119.2(9) . . ?
C10L C15L C14L 121.6(9) . . ?
C1M O1M Gd2A 134.2(6) . . ?
C3M O2M Gd2A 124.9(6) . . ?
C3M O2M Gd1A 124.6(6) . . ?
Gd2A O2M Gd1A 95.52(18) . . ?
O1M C1M C2M 120.6(9) . . ?
O1M C1M C4M 117.9(9) . . ?
C2M C1M C4M 121.5(8) . . ?
C3M C2M C1M 128.8(8) . . ?
O2M C3M C2M 122.3(8) . . ?
O2M C3M C10M 115.7(9) . . ?
C2M C3M C10M 121.8(9) . . ?
C9M C4M C5M 118.5(10) . . ?
C9M C4M C1M 119.2(9) . . ?
C5M C4M C1M 121.9(9) . . ?
C6M C5M C4M 118.0(11) . . ?
C7M C6M C5M 120.9(12) . . ?
C8M C7M C6M 121.2(12) . . ?
C7M C8M C9M 118.9(11) . . ?
C4M C9M C8M 122.3(10) . . ?
C15M C10M C11M 119.4(10) . . ?
C15M C10M C3M 121.3(9) . . ?
C11M C10M C3M 119.3(11) . . ?
C10M C11M C12M 119.6(12) . . ?
C13M C12M C11M 119.5(11) . . ?
C12M C13M C14M 122.1(11) . . ?
C15M C14M C13M 115.0(11) . . ?
C14M C15M C10M 124.1(9) . . ?
C1N O1N Gd2A 137.6(7) . . ?
C3N O2N Gd2A 135.6(7) . . ?
O1N C1N C2N 124.6(11) . . ?
O1N C1N C4N 116.8(10) . . ?
C2N C1N C4N 118.3(12) . . ?
C3N C2N C1N 123.0(12) . . ?
O2N C3N C2N 125.4(10) . . ?
O2N C3N C10N 114.9(10) . . ?
C2N C3N C10N 119.6(12) . . ?
C5N C4N C9N 119.3(13) . . ?
C5N C4N C1N 119.5(12) . . ?
C9N C4N C1N 120.9(12) . . ?
C4N C5N C6N 122.5(14) . . ?
C7N C6N C5N 118.5(14) . . ?
C6N C7N C8N 120.6(15) . . ?
C7N C8N C9N 119.9(16) . . ?
C4N C9N C8N 118.8(13) . . ?
C11N C10N C15N 119.6(11) . . ?
C11N C10N C3N 117.9(12) . . ?
C15N C10N C3N 122.0(11) . . ?
C10N C11N C12N 124.0(12) . . ?
C11N C12N C13N 111.6(13) . . ?
C14N C13N C12N 127.5(14) . . ?
C13N C14N C15N 117.1(15) . . ?
C10N C15N C14N 119.9(13) . . ?
C1O O1O Gd3A 124.7(6) . . ?
C1O O1O Gd2A 124.1(6) . . ?
Gd3A O1O Gd2A 95.9(2) . . ?
C3O O2O Gd3A 132.9(7) . . ?
O1O C1O C2O 124.4(9) . . ?
O1O C1O C4O 116.0(10) . . ?
C2O C1O C4O 119.7(11) . . ?
C1O C2O C3O 125.3(11) . . ?
O2O C3O C2O 122.7(11) . . ?
O2O C3O C10O 119.7(10) . . ?
C2O C3O C10O 117.6(11) . . ?
C9O C4O C5O 117.7(10) . . ?
C9O C4O C1O 121.1(10) . . ?
C5O C4O C1O 121.2(10) . . ?
C4O C5O C6O 118.9(12) . . ?
C7O C6O C5O 120.3(13) . . ?
C8O C7O C6O 120.3(12) . . ?
C7O C8O C9O 120.2(11) . . ?
C4O C9O C8O 122.4(11) . . ?
C11O C10O C15O 121.7(14) . . ?
C11O C10O C3O 116.2(14) . . ?
C15O C10O C3O 121.4(12) . . ?
C10O C11O C12O 117.6(15) . . ?
C13O C12O C11O 117.4(14) . . ?
C14O C13O C12O 127.5(17) . . ?
C13O C14O C15O 112.4(16) . . ?
C10O C15O C14O 122.6(14) . . ?
C1P O1P Gd3A 136.6(6) . . ?
C3P O2P Gd3A 137.3(6) . . ?
O1P C1P C2P 124.2(9) . . ?
O1P C1P C4P 115.4(9) . . ?
C2P C1P C4P 120.3(10) . . ?
C1P C2P C3P 124.3(10) . . ?
O2P C3P C2P 123.6(10) . . ?
O2P C3P C10P 114.5(9) . . ?
C2P C3P C10P 121.8(10) . . ?
C5P C4P C9P 118.8(10) . . ?
C5P C4P C1P 122.7(11) . . ?
C9P C4P C1P 118.5(9) . . ?
C4P C5P C6P 119.5(12) . . ?
C7P C6P C5P 120.2(11) . . ?
C6P C7P C8P 121.1(12) . . ?
C7P C8P C9P 117.7(12) . . ?
C4P C9P C8P 122.6(10) . . ?
C15P C10P C11P 119.9(12) . . ?
C15P C10P C3P 119.2(10) . . ?
C11P C10P C3P 120.9(11) . . ?
C10P C11P C12P 117.5(13) . . ?
C13P C12P C11P 122.2(14) . . ?
C12P C13P C14P 119.5(13) . . ?
C13P C14P C15P 118.7(14) . . ?
C10P C15P C14P 121.4(12) . . ?
C1Q O1Q Gd4A 136.6(7) . . ?
C3Q O2Q Gd4A 137.5(6) . . ?
O1Q C1Q C2Q 123.5(10) . . ?
O1Q C1Q C4Q 113.2(10) . . ?
C2Q C1Q C4Q 123.3(12) . . ?
C1Q C2Q C3Q 127.2(11) . . ?
O2Q C3Q C2Q 122.4(10) . . ?
O2Q C3Q C10Q 114.5(9) . . ?
C2Q C3Q C10Q 123.0(11) . . ?
C9Q C4Q C5Q 119.3(11) . . ?
C9Q C4Q C1Q 120.7(11) . . ?
C5Q C4Q C1Q 120.0(11) . . ?
C4Q C5Q C6Q 118.3(13) . . ?
C7Q C6Q C5Q 120.5(14) . . ?
C6Q C7Q C8Q 120.9(13) . . ?
C7Q C8Q C9Q 119.9(12) . . ?
C4Q C9Q C8Q 120.5(12) . . ?
C11Q C10Q C15Q 117.4(11) . . ?
C11Q C10Q C3Q 121.0(11) . . ?
C15Q C10Q C3Q 121.6(11) . . ?
C10Q C11Q C12Q 121.6(11) . . ?
C13Q C12Q C11Q 117.7(11) . . ?
C14Q C13Q C12Q 122.6(13) . . ?
C13Q C14Q C15Q 118.3(13) . . ?
C14Q C15Q C10Q 122.4(12) . . ?
C1R O1R Gd4A 123.3(6) . . ?
C1R O1R Gd3A 125.0(5) . . ?
Gd4A O1R Gd3A 96.84(18) . . ?
C3R O2R Gd4A 131.4(5) . . ?
O1R C1R C2R 123.4(8) . . ?
O1R C1R C4R 113.7(8) . . ?
C2R C1R C4R 122.9(8) . . ?
C1R C2R C3R 125.5(8) . . ?
O2R C3R C2R 124.1(8) . . ?
O2R C3R C10R 117.2(8) . . ?
C2R C3R C10R 118.6(8) . . ?
C9R C4R C5R 117.4(9) . . ?
C9R C4R C1R 122.3(9) . . ?
C5R C4R C1R 120.4(9) . . ?
C6R C5R C4R 120.8(11) . . ?
C7R C6R C5R 118.4(11) . . ?
C8R C7R C6R 121.6(10) . . ?
C9R C8R C7R 119.0(11) . . ?
C8R C9R C4R 122.8(10) . . ?
C15R C10R C11R 120.9(8) . . ?
C15R C10R C3R 121.3(9) . . ?
C11R C10R C3R 117.7(9) . . ?
C10R C11R C12R 118.4(10) . . ?
C13R C12R C11R 121.6(11) . . ?
C12R C13R C14R 119.4(10) . . ?
C13R C14R C15R 120.6(10) . . ?
C10R C15R C14R 119.1(10) . . ?
C1S O1S Gd5A 130.7(7) . . ?
C3S O2S Gd5A 137.5(8) . . ?
O1S C1S C4S 119.3(11) . . ?
O1S C1S C2S 121.8(11) . . ?
C4S C1S C2S 118.9(10) . . ?
C1S C2S C3S 126.3(10) . . ?
O2S C3S C10S 126.4(13) . . ?
O2S C3S C2S 118.6(11) . . ?
C10S C3S C2S 115.0(10) . . ?
C9S C4S C5S 117.6(13) . . ?
C9S C4S C1S 117.4(10) . . ?
C5S C4S C1S 125.0(12) . . ?
C4S C5S C6S 119.5(13) . . ?
C7S C6S C5S 123.3(12) . . ?
C6S C7S C8S 115.5(14) . . ?
C9S C8S C7S 119.6(13) . . ?
C4S C9S C8S 124.4(12) . . ?
C15S C10S C3S 111.0(11) . . ?
C15S C10S C11S 118.1(12) . . ?
C3S C10S C11S 130.3(12) . . ?
C10S C11S C12S 123.1(12) . . ?
C13S C12S C11S 119.1(11) . . ?
C12S C13S C14S 119.4(13) . . ?
C15S C14S C13S 120.1(13) . . ?
C10S C15S C14S 120.1(11) . . ?
C1T O1T Gd5A 133.1(7) . . ?
C3T O2T Gd5A 132.4(6) . . ?
O1T C1T C2T 122.9(10) . . ?
O1T C1T C10T 117.9(11) . . ?
C2T C1T C10T 119.1(10) . . ?
C1T C2T C3T 125.8(10) . . ?
O2T C3T C2T 123.5(10) . . ?
O2T C3T C4T 117.3(10) . . ?
C2T C3T C4T 119.2(10) . . ?
C9T C4T C5T 117.0(11) . . ?
C9T C4T C3T 120.5(10) . . ?
C5T C4T C3T 122.5(11) . . ?
C6T C5T C4T 122.5(12) . . ?
C5T C6T C7T 118.7(12) . . ?
C6T C7T C8T 119.1(13) . . ?
C9T C8T C7T 120.6(13) . . ?
C8T C9T C4T 122.1(11) . . ?
C11T C10T C15T 117.8(10) . . ?
C11T C10T C1T 119.1(10) . . ?
C15T C10T C1T 123.1(10) . . ?
C10T C11T C12T 120.7(10) . . ?
C13T C12T C11T 121.8(11) . . ?
C12T C13T C14T 117.2(11) . . ?
C15T C14T C13T 122.5(10) . . ?
C14T C15T C10T 119.9(11) . . ?
N1BA C2BA C3BA 177(2) . . ?
N1CA C2CA C3CA 166(2) . . ?
N1DA C2DA C3DA 170(2) . . ?
N1EA C2EA C3EA 154(3) . . ?
N1FA C2FA C3FA 159(2) . . ?
N1GA C2GA C3GA 174(2) . . ?
N1HA C2HA C3HA 171(2) . . ?
N1IA C2IA C3IA 175.1(18) . . ?
N1JA C2JA C3JA 162(3) . . ?
N1KA C2KA C3KA 161(3) . . ?
N1AA C2AA C3AA 174.2 . . ?

loop_
_geom_bond_atom_site_label_1
_geom_bond_atom_site_label_2
_geom_bond_distance
_geom_bond_site_symmetry_2
_geom_bond_publ_flag
Gd1 O1B 2.280(6) . ?
Gd1 O2B 2.338(5) . ?
Gd1 O2W 2.380(5) . ?
Gd1 O1W 2.382(5) . ?
Gd1 O2A 2.382(7) . ?
Gd1 O1A 2.403(5) . ?
Gd1 O1D 2.473(7) . ?
Gd1 O5W 2.537(6) . ?
Gd1 Gd2 3.5941(8) . ?
Gd1 Gd4 3.6044(6) . ?
Gd1 Gd5 3.9360(6) . ?
Gd2 O2C 2.288(7) . ?
Gd2 O1C 2.325(7) . ?
Gd2 O2D 2.352(6) . ?
Gd2 O3W 2.370(5) . ?
Gd2 O1W 2.376(6) . ?
Gd2 O1D 2.377(6) . ?
Gd2 O2E 2.490(6) . ?
Gd2 O5W 2.548(6) . ?
Gd2 Gd3 3.6128(7) . ?
Gd2 Gd5 3.8944(7) . ?
Gd3 O1F 2.304(6) . ?
Gd3 O1E 2.320(8) . ?
Gd3 O2F 2.334(7) . ?
Gd3 O4W 2.376(6) . ?
Gd3 O2E 2.378(6) . ?
Gd3 O3W 2.401(5) . ?
Gd3 O1H 2.484(6) . ?
Gd3 O5W 2.620(6) . ?
Gd3 Gd4 3.6287(9) . ?
Gd3 Gd5 3.8960(7) . ?
Gd4 O2G 2.318(7) . ?
Gd4 O1H 2.352(7) . ?
Gd4 O1G 2.357(6) . ?
Gd4 O2W 2.366(5) . ?
Gd4 O4W 2.369(6) . ?
Gd4 O2H 2.374(6) . ?
Gd4 O1A 2.436(5) . ?
Gd4 O5W 2.674(6) . ?
Gd4 Gd5 3.8763(6) . ?
Gd5 O2I 2.334(6) . ?
Gd5 O1J 2.334(7) . ?
Gd5 O2J 2.371(6) . ?
Gd5 O1I 2.390(6) . ?
Gd5 O2W 2.434(5) . ?
Gd5 O4W 2.441(5) . ?
Gd5 O3W 2.452(6) . ?
Gd5 O1W 2.454(5) . ?
O1A C1A 1.320(11) . ?
O2A C3A 1.248(10) . ?
C1A C2A 1.344(13) . ?
C1A C4A 1.508(12) . ?
C2A C3A 1.447(12) . ?
C3A C10A 1.483(15) . ?
C4A C5A 1.346(14) . ?
C4A C9A 1.415(13) . ?
C5A C6A 1.387(11) . ?
C6A C7A 1.402(13) . ?
C7A C8A 1.326(14) . ?
C8A C9A 1.403(12) . ?
C10A C11A 1.383(13) . ?
C10A C15A 1.406(13) . ?
C11A C12A 1.394(15) . ?
C12A C13A 1.370(14) . ?
C13A C14A 1.376(14) . ?
C14A C15A 1.397(16) . ?
O1B C1B 1.284(10) . ?
O2B C3B 1.261(10) . ?
C1B C2B 1.410(11) . ?
C1B C4B 1.474(12) . ?
C2B C3B 1.416(11) . ?
C3B C10B 1.485(11) . ?
C4B C9B 1.342(12) . ?
C4B C5B 1.359(11) . ?
C5B C6B 1.390(12) . ?
C6B C7B 1.356(13) . ?
C7B C8B 1.342(12) . ?
C8B C9B 1.398(13) . ?
C10B C15B 1.390(12) . ?
C10B C11B 1.398(11) . ?
C11B C12B 1.383(11) . ?
C12B C13B 1.372(12) . ?
C13B C14B 1.366(12) . ?
C14B C15B 1.362(11) . ?
O1C C1C 1.228(14) . ?
O2C C3C 1.197(14) . ?
C1C C2C 1.376(15) . ?
C1C C4C 1.544(16) . ?
C2C C3C 1.443(14) . ?
C3C C10C 1.526(16) . ?
C4C C9C 1.292(16) . ?
C4C C5C 1.48(2) . ?
C5C C6C 1.474(17) . ?
C6C C7C 1.50(2) . ?
C7C C8C 1.35(2) . ?
C8C C9C 1.333(13) . ?
C10C C15C 1.345(18) . ?
C10C C11C 1.391(14) . ?
C11C C12C 1.408(16) . ?
C12C C13C 1.33(2) . ?
C13C C14C 1.421(19) . ?
C14C C15C 1.47(2) . ?
O1D C1D 1.338(10) . ?
O2D C3D 1.271(10) . ?
C1D C2D 1.369(11) . ?
C1D C10D 1.488(12) . ?
C2D C3D 1.421(11) . ?
C3D C4D 1.482(12) . ?
C4D C5D 1.374(12) . ?
C4D C9D 1.402(12) . ?
C5D C6D 1.387(12) . ?
C6D C7D 1.357(13) . ?
C7D C8D 1.339(13) . ?
C8D C9D 1.435(13) . ?
C10D C11D 1.348(12) . ?
C10D C15D 1.384(12) . ?
C11D C12D 1.396(11) . ?
C12D C13D 1.395(13) . ?
C13D C14D 1.347(13) . ?
C14D C15D 1.395(13) . ?
O1E C1E 1.254(13) . ?
O2E C3E 1.327(13) . ?
C1E C2E 1.432(13) . ?
C1E C4E 1.505(16) . ?
C2E C3E 1.377(14) . ?
C3E C10E 1.491(13) . ?
C4E C5E 1.368(17) . ?
C4E C9E 1.379(15) . ?
C5E C6E 1.466(18) . ?
C6E C7E 1.355(16) . ?
C7E C8E 1.286(19) . ?
C8E C9E 1.472(19) . ?
C10E C11E 1.355(14) . ?
C10E C15E 1.369(17) . ?
C11E C12E 1.383(11) . ?
C12E C13E 1.333(16) . ?
C13E C14E 1.361(18) . ?
C14E C15E 1.452(15) . ?
O1F C1F 1.290(13) . ?
O2F C3F 1.268(13) . ?
C1F C2F 1.349(16) . ?
C1F C4F 1.481(15) . ?
C2F C3F 1.357(14) . ?
C3F C10F 1.522(18) . ?
C4F C9F 1.359(19) . ?
C4F C5F 1.365(17) . ?
C5F C6F 1.379(16) . ?
C6F C7F 1.26(2) . ?
C7F C8F 1.49(2) . ?
C8F C9F 1.489(15) . ?
C10F C11F 1.244(16) . ?
C10F C15F 1.49(2) . ?
C11F C12F 1.53(2) . ?
C12F C13F 1.34(2) . ?
C13F C14F 1.27(2) . ?
C14F C15F 1.49(2) . ?
O1G C1G 1.252(13) . ?
O2G C3G 1.282(12) . ?
C1G C2G 1.381(15) . ?
C1G C4G 1.504(13) . ?
C2G C3G 1.389(12) . ?
C3G C10G 1.500(15) . ?
C4G C9G 1.332(14) . ?
C4G C5G 1.352(16) . ?
C5G C6G 1.493(15) . ?
C6G C7G 1.348(18) . ?
C7G C8G 1.302(17) . ?
C8G C9G 1.434(12) . ?
C10G C15G 1.379(14) . ?
C10G C11G 1.395(12) . ?
C11G C12G 1.400(14) . ?
C12G C13G 1.380(15) . ?
C13G C14G 1.359(14) . ?
C14G C15G 1.379(16) . ?
O1H C1H 1.326(10) . ?
O2H C3H 1.276(10) . ?
C1H C2H 1.392(11) . ?
C1H C4H 1.490(12) . ?
C2H C3H 1.413(12) . ?
C3H C10H 1.481(11) . ?
C4H C5H 1.370(12) . ?
C4H C9H 1.380(11) . ?
C5H C6H 1.391(12) . ?
C6H C7H 1.374(12) . ?
C7H C8H 1.374(13) . ?
C8H C9H 1.401(13) . ?
C10H C15H 1.354(13) . ?
C10H C11H 1.362(14) . ?
C11H C12H 1.396(12) . ?
C12H C13H 1.359(15) . ?
C13H C14H 1.377(15) . ?
C14H C15H 1.392(11) . ?
O1I C1I 1.293(10) . ?
O2I C3I 1.261(10) . ?
C1I C2I 1.415(14) . ?
C1I C4I 1.477(13) . ?
C2I C3I 1.392(13) . ?
C3I C10I 1.506(14) . ?
C4I C5I 1.374(14) . ?
C4I C9I 1.401(12) . ?
C5I C6I 1.380(14) . ?
C6I C7I 1.407(13) . ?
C7I C8I 1.380(16) . ?
C8I C9I 1.375(14) . ?
C10I C11I 1.397(13) . ?
C10I C15I 1.394(12) . ?
C11I C12I 1.401(15) . ?
C12I C13I 1.378(13) . ?
C13I C14I 1.363(14) . ?
C14I C15I 1.400(15) . ?
O1J C1J 1.288(10) . ?
O2J C3J 1.261(10) . ?
C1J C2J 1.384(13) . ?
C1J C4J 1.468(14) . ?
C2J C3J 1.425(14) . ?
C3J C10J 1.477(13) . ?
C4J C9J 1.411(12) . ?
C4J C5J 1.412(13) . ?
C5J C6J 1.385(14) . ?
C6J C7J 1.398(13) . ?
C7J C8J 1.357(13) . ?
C8J C9J 1.395(14) . ?
C10J C15J 1.349(15) . ?
C10J C11J 1.372(13) . ?
C11J C12J 1.377(15) . ?
C12J C13J 1.410(18) . ?
C13J C14J 1.410(15) . ?
C14J C15J 1.370(14) . ?
Gd1A O1L 2.294(5) . ?
Gd1A O2L 2.334(5) . ?
Gd1A O1K 2.383(7) . ?
Gd1A O2WA 2.381(5) . ?
Gd1A O2K 2.379(6) . ?
Gd1A O3WA 2.388(5) . ?
Gd1A O2M 2.473(6) . ?
Gd1A O1WA 2.535(5) . ?
Gd1A Gd4A 3.5957(6) . ?
Gd1A Gd2A 3.5989(8) . ?
Gd1A Gd5A 3.9244(6) . ?
Gd2A O2N 2.327(7) . ?
Gd2A O1N 2.335(7) . ?
Gd2A O1M 2.343(6) . ?
Gd2A O4WA 2.361(5) . ?
Gd2A O2M 2.388(5) . ?
Gd2A O2WA 2.392(6) . ?
Gd2A O1O 2.467(6) . ?
Gd2A O1WA 2.547(6) . ?
Gd2A Gd3A 3.6078(6) . ?
Gd2A Gd5A 3.8865(7) . ?
Gd4A O2Q 2.335(7) . ?
Gd4A O1Q 2.351(7) . ?
Gd4A O5WA 2.356(5) . ?
Gd4A O3WA 2.354(5) . ?
Gd4A O1R 2.381(6) . ?
Gd4A O2R 2.393(5) . ?
Gd4A O2K 2.430(5) . ?
Gd4A O1WA 2.658(6) . ?
Gd4A Gd3A 3.6267(8) . ?
Gd4A Gd5A 3.8641(7) . ?
Gd3A O1P 2.306(5) . ?
Gd3A O2P 2.312(6) . ?
Gd3A O2O 2.357(7) . ?
Gd3A O5WA 2.380(6) . ?
Gd3A O4WA 2.386(5) . ?
Gd3A O1O 2.391(6) . ?
Gd3A O1R 2.466(6) . ?
Gd3A O1WA 2.628(5) . ?
Gd3A Gd5A 3.8936(6) . ?
Gd5A O1T 2.344(6) . ?
Gd5A O2S 2.358(6) . ?
Gd5A O2T 2.355(6) . ?
Gd5A O1S 2.398(6) . ?
Gd5A O3WA 2.430(6) . ?
Gd5A O2WA 2.433(5) . ?
Gd5A O5WA 2.444(5) . ?
Gd5A O4WA 2.445(6) . ?
O1K C1K 1.283(11) . ?
O2K C3K 1.327(11) . ?
C1K C2K 1.409(12) . ?
C1K C4K 1.485(14) . ?
C2K C3K 1.368(12) . ?
C3K C10K 1.498(12) . ?
C4K C9K 1.368(14) . ?
C4K C5K 1.382(12) . ?
C5K C6K 1.405(14) . ?
C6K C7K 1.378(15) . ?
C7K C8K 1.368(13) . ?
C8K C9K 1.358(14) . ?
C10K C11K 1.372(13) . ?
C10K C15K 1.397(13) . ?
C11K C12K 1.371(11) . ?
C12K C13K 1.403(14) . ?
C13K C14K 1.351(14) . ?
C14K C15K 1.394(11) . ?
O1L C1L 1.276(9) . ?
O2L C3L 1.256(9) . ?
C1L C2L 1.412(11) . ?
C1L C4L 1.499(11) . ?
C2L C3L 1.409(11) . ?
C3L C10L 1.499(12) . ?
C4L C9L 1.352(11) . ?
C4L C5L 1.382(11) . ?
C5L C6L 1.376(12) . ?
C6L C7L 1.371(11) . ?
C7L C8L 1.354(12) . ?
C8L C9L 1.391(12) . ?
C10L C15L 1.384(12) . ?
C10L C11L 1.400(11) . ?
C11L C12L 1.391(12) . ?
C12L C13L 1.319(12) . ?
C13L C14L 1.391(11) . ?
C14L C15L 1.385(11) . ?
O1M C1M 1.282(9) . ?
O2M C3M 1.338(10) . ?
C1M C2M 1.459(12) . ?
C1M C4M 1.468(12) . ?
C2M C3M 1.338(12) . ?
C3M C10M 1.487(12) . ?
C4M C9M 1.338(12) . ?
C4M C5M 1.407(12) . ?
C5M C6M 1.406(14) . ?
C6M C7M 1.335(13) . ?
C7M C8M 1.345(13) . ?
C8M C9M 1.387(13) . ?
C10M C15M 1.386(13) . ?
C10M C11M 1.377(13) . ?
C11M C12M 1.402(14) . ?
C12M C13M 1.394(15) . ?
C13M C14M 1.424(13) . ?
C14M C15M 1.386(11) . ?
O1N C1N 1.252(13) . ?
O2N C3N 1.289(13) . ?
C1N C2N 1.411(13) . ?
C1N C4N 1.485(15) . ?
C2N C3N 1.411(14) . ?
C3N C10N 1.532(13) . ?
C4N C5N 1.358(13) . ?
C4N C9N 1.400(18) . ?
C5N C6N 1.407(15) . ?
C6N C7N 1.360(19) . ?
C7N C8N 1.400(16) . ?
C8N C9N 1.419(17) . ?
C10N C11N 1.402(14) . ?
C10N C15N 1.384(16) . ?
C11N C12N 1.395(13) . ?
C12N C13N 1.427(19) . ?
C13N C14N 1.361(17) . ?
C14N C15N 1.400(14) . ?
O1O C1O 1.291(12) . ?
O2O C3O 1.270(12) . ?
C1O C2O 1.368(13) . ?
C1O C4O 1.501(12) . ?
C2O C3O 1.441(12) . ?
C3O C10O 1.498(16) . ?
C4O C9O 1.350(13) . ?
C4O C5O 1.381(15) . ?
C5O C6O 1.434(13) . ?
C6O C7O 1.342(15) . ?
C7O C8O 1.326(15) . ?
C8O C9O 1.390(11) . ?
C10O C11O 1.396(14) . ?
C10O C15O 1.401(18) . ?
C11O C12O 1.429(18) . ?
C12O C13O 1.40(2) . ?
C13O C14O 1.394(16) . ?
C14O C15O 1.437(18) . ?
O1P C1P 1.283(10) . ?
O2P C3P 1.265(10) . ?
C1P C2P 1.386(13) . ?
C1P C4P 1.513(13) . ?
C2P C3P 1.400(12) . ?
C3P C10P 1.512(14) . ?
C4P C5P 1.356(12) . ?
C4P C9P 1.370(14) . ?
C5P C6P 1.426(13) . ?
C6P C7P 1.348(16) . ?
C7P C8P 1.373(13) . ?
C8P C9P 1.394(12) . ?
C10P C15P 1.320(13) . ?
C10P C11P 1.391(14) . ?
C11P C12P 1.389(16) . ?
C12P C13P 1.327(15) . ?
C13P C14P 1.360(15) . ?
C14P C15P 1.399(14) . ?
O1Q C1Q 1.265(13) . ?
O2Q C3Q 1.282(12) . ?
C1Q C2Q 1.375(13) . ?
C1Q C4Q 1.506(14) . ?
C2Q C3Q 1.382(12) . ?
C3Q C10Q 1.476(14) . ?
C4Q C9Q 1.349(13) . ?
C4Q C5Q 1.373(16) . ?
C5Q C6Q 1.436(15) . ?
C6Q C7Q 1.311(16) . ?
C7Q C8Q 1.340(17) . ?
C8Q C9Q 1.403(13) . ?
C10Q C11Q 1.379(12) . ?
C10Q C15Q 1.395(15) . ?
C11Q C12Q 1.402(13) . ?
C12Q C13Q 1.402(16) . ?
C13Q C14Q 1.341(14) . ?
C14Q C15Q 1.394(14) . ?
O1R C1R 1.327(9) . ?
O2R C3R 1.265(9) . ?
C1R C2R 1.394(11) . ?
C1R C4R 1.480(11) . ?
C2R C3R 1.415(11) . ?
C3R C10R 1.492(11) . ?
C4R C9R 1.385(13) . ?
C4R C5R 1.413(12) . ?
C5R C6R 1.398(13) . ?
C6R C7R 1.398(15) . ?
C7R C8R 1.368(13) . ?
C8R C9R 1.375(11) . ?
C10R C15R 1.373(11) . ?
C10R C11R 1.392(13) . ?
C11R C12R 1.401(12) . ?
C12R C13R 1.363(13) . ?
C13R C14R 1.375(14) . ?
C14R C15R 1.411(11) . ?
O1S C1S 1.287(10) . ?
O2S C3S 1.196(10) . ?
C1S C4S 1.463(15) . ?
C1S C2S 1.476(14) . ?
C2S C3S 1.495(16) . ?
C3S C10S 1.401(14) . ?
C4S C9S 1.359(14) . ?
C4S C5S 1.374(13) . ?
C5S C6S 1.403(17) . ?
C6S C7S 1.380(16) . ?
C7S C8S 1.427(14) . ?
C8S C9S 1.361(16) . ?
C10S C15S 1.395(15) . ?
C10S C11S 1.407(12) . ?
C11S C12S 1.421(14) . ?
C12S C13S 1.382(16) . ?
C13S C14S 1.442(14) . ?
C14S C15S 1.439(15) . ?
O1T C1T 1.274(10) . ?
O2T C3T 1.272(10) . ?
C1T C2T 1.406(14) . ?
C1T C10T 1.460(13) . ?
C2T C3T 1.434(13) . ?
C3T C4T 1.474(14) . ?
C4T C9T 1.367(14) . ?
C4T C5T 1.393(12) . ?
C5T C6T 1.391(15) . ?
C6T C7T 1.386(16) . ?
C7T C8T 1.390(14) . ?
C8T C9T 1.370(15) . ?
C10T C11T 1.376(14) . ?
C10T C15T 1.411(11) . ?
C11T C12T 1.375(13) . ?
C12T C13T 1.370(12) . ?
C13T C14T 1.381(14) . ?
C14T C15T 1.354(13) . ?
N1BA C2BA 1.169(11) . ?
C2BA C3BA 1.424(11) . ?
N1CA C2CA 1.218(12) . ?
C2CA C3CA 1.502(12) . ?
N1DA C2DA 1.183(12) . ?
C2DA C3DA 1.442(12) . ?
N1EA C2EA 1.219(14) . ?
C2EA C3EA 1.443(14) . ?
N1FA C2FA 1.190(12) . ?
C2FA C3FA 1.453(12) . ?
N1GA C2GA 1.166(10) . ?
C2GA C3GA 1.420(10) . ?
N1HA C2HA 1.275(11) . ?
C2HA C3HA 1.321(11) . ?
N1IA C2IA 1.185(11) . ?
C2IA C3IA 1.435(11) . ?
N1JA C2JA 1.202(13) . ?
C2JA C3JA 1.425(13) . ?
N1KA C2KA 1.169(13) . ?
C2KA C3KA 1.440(13) . ?
N1AA C2AA 1.1857 . ?
C2AA C3AA 1.4321 . ?
